data_7105147
loop_
_publ_author_name
'Mercado, Brandon Q'
'Olmstead, Marilyn M'
'Beavers, Christine M'
'Easterling, Michael L'
'Stevenson, Steven'
'Mackey, Mary A'
'Coumbe, Curtis E'
'Phillips, Joshua D'
'Phillips, J Paige'
'Poblet, Josep M'
'Balch, Alan L'

_publ_section_title
;
 A seven atom cluster in a carbon cage, the crystallographically
 determined structure of Sc4(mu3-O)3@Ih-C80.
;
_journal_issue 2
_journal_name_full 'Chemical communications (Cambridge, England)'
_journal_page_first 279
_journal_page_last 281
_journal_paper_doi 10.1039/b918731f
_journal_volume 46
_journal_year 2009
_chemical_formula_moiety 'C80 Sc4 O3, C36 H44 N4 Ni, 2(C6 H6)'
_chemical_formula_sum 'C128 H56 N4 Ni O3 Sc4'
_chemical_formula_weight 1936.32
_chemical_name_common 'Sc4O3@C80.Ni(OEP).2C6H6 (Ih:8)'
_chemical_name_systematic
;
?
;
_space_group_IT_number 12
_symmetry_cell_setting monoclinic
_symmetry_space_group_name_Hall '-C 2y'
_symmetry_space_group_name_H-M 'C 1 2/m 1'
_atom_sites_solution_hydrogens geom
_atom_sites_solution_primary direct
_atom_sites_solution_secondary difmap
_audit_creation_method SHELXL-97
_cell_angle_alpha 90.00
_cell_angle_beta 95.1670(10)
_cell_angle_gamma 90.00
_cell_formula_units_Z 4
_cell_length_a 25.2780(6)
_cell_length_b 15.1136(4)
_cell_length_c 19.8016(5)
_cell_measurement_reflns_used 9452
_cell_measurement_temperature 100(2)
_cell_measurement_theta_max 50.8
_cell_measurement_theta_min 3.5
_cell_volume 7534.3(3)
_computing_cell_refinement 'SAINT (Bruker, 2009)'
_computing_data_collection 'Apex2 (Bruker, 2009)'
_computing_data_reduction 'SAINT (Bruker, 2009)'
_computing_publication_material 'SHELXL97 (Sheldrick, 2008)'
_computing_structure_refinement 'SHELXL-97 (Sheldrick, 2008)'
_computing_structure_solution 'SHELXS-97 (Sheldrick, 2008)'
_diffrn_ambient_temperature 100(2)
_diffrn_detector_area_resol_mean 8.3
_diffrn_measured_fraction_theta_full 0.960
_diffrn_measured_fraction_theta_max 0.960
_diffrn_measurement_device_type 'Bruker Apex II'
_diffrn_measurement_method '\w and \f'
_diffrn_radiation_monochromator 'silicon 111'
_diffrn_radiation_source 'Advanced Light Source station 11.3.1'
_diffrn_radiation_type synchrotron
_diffrn_radiation_wavelength 0.77490
_diffrn_reflns_av_R_equivalents 0.0379
_diffrn_reflns_av_sigmaI/netI 0.0277
_diffrn_reflns_limit_h_max 50
_diffrn_reflns_limit_h_min -50
_diffrn_reflns_limit_k_max 30
_diffrn_reflns_limit_k_min -30
_diffrn_reflns_limit_l_max 38
_diffrn_reflns_limit_l_min -38
_diffrn_reflns_number 167616
_diffrn_reflns_theta_full 51.47
_diffrn_reflns_theta_max 51.47
_diffrn_reflns_theta_min 2.89
_exptl_absorpt_coefficient_mu 0.663
_exptl_absorpt_correction_T_max 0.8678
_exptl_absorpt_correction_T_min 0.8108
_exptl_absorpt_correction_type multi-scan
_exptl_absorpt_process_details 'SADABS-2008/1 (Sheldrick, 2008)'
_exptl_crystal_colour black
_exptl_crystal_density_diffrn 1.707
_exptl_crystal_density_method 'not measured'
_exptl_crystal_description parallelepiped
_exptl_crystal_F_000 3952
_exptl_crystal_size_max 0.14
_exptl_crystal_size_mid 0.12
_exptl_crystal_size_min 0.02
_refine_diff_density_max 2.510
_refine_diff_density_min -1.960
_refine_diff_density_rms 0.146
_refine_ls_extinction_method none
_refine_ls_goodness_of_fit_ref 1.052
_refine_ls_hydrogen_treatment constr
_refine_ls_matrix_type full
_refine_ls_number_parameters 851
_refine_ls_number_reflns 31951
_refine_ls_number_restraints 37
_refine_ls_restrained_S_all 1.064
_refine_ls_R_factor_all 0.1100
_refine_ls_R_factor_gt 0.0999
_refine_ls_shift/su_max 0.098
_refine_ls_shift/su_mean 0.002
_refine_ls_structure_factor_coef Fsqd
_refine_ls_weighting_details 'calc w=1/[\s^2^(Fo^2^)+(0.1867P)^2^+12.4199P] where P=(Fo^2^+2Fc^2^)/3'
_refine_ls_weighting_scheme calc
_refine_ls_wR_factor_gt 0.2896
_refine_ls_wR_factor_ref 0.3039
_reflns_number_gt 27614
_reflns_number_total 31951
_reflns_threshold_expression >2sigma(I)
_cod_data_source_file b918731f.txt
_cod_data_source_block bqm21
_cod_original_sg_symbol_H-M 'C 2/m'
_cod_database_code 7105147

loop_
_symmetry_equiv_pos_as_xyz
'x, y, z'
'-x, y, -z'
'x+1/2, y+1/2, z'
'-x+1/2, y+1/2, -z'
'-x, -y, -z'
'x, -y, z'
'-x+1/2, -y+1/2, -z'
'x+1/2, -y+1/2, z'

loop_
_atom_site_label
_atom_site_type_symbol
_atom_site_fract_x
_atom_site_fract_y
_atom_site_fract_z
_atom_site_U_iso_or_equiv
_atom_site_adp_type
_atom_site_occupancy
_atom_site_symmetry_multiplicity
_atom_site_calc_flag
_atom_site_refinement_flags
_atom_site_disorder_assembly
_atom_site_disorder_group
Sc1 Sc 0.63595(6) 0.47039(10) 0.13469(8) 0.0286(3) Uani 0.2291(11) 1 d PD A -1
Sc2 Sc 0.75019(6) 0.41692(12) 0.16223(10) 0.0298(3) Uani 0.2291(11) 1 d PD A -1
Sc3 Sc 0.74223(7) 0.61498(11) 0.17518(7) 0.0282(3) Uani 0.2291(11) 1 d PD A -1
Sc4 Sc 0.70280(6) 0.46911(15) 0.29133(6) 0.0352(4) Uani 0.2291(11) 1 d PD A -1
O1 O 0.7566(2) 0.5142(3) 0.2347(3) 0.0264(10) Uani 0.2291(11) 1 d PD A -1
O2 O 0.7106(3) 0.5166(5) 0.1139(5) 0.046(3) Uani 0.2291(11) 1 d PD A -1
O3 O 0.6944(9) 0.4134(15) 0.2141(11) 0.099(6) Uiso 0.2291(11) 1 d PD A -1
Sc5 Sc 0.78051(8) 0.47674(17) 0.21012(14) 0.0331(5) Uani 0.1535(10) 1 d PD . 2
Sc6 Sc 0.66548(9) 0.41155(14) 0.24857(12) 0.0280(4) Uani 0.1535(10) 1 d PD . 2
Sc7 Sc 0.67232(9) 0.59783(13) 0.20618(10) 0.0244(3) Uani 0.1535(10) 1 d PD . 2
Sc8 Sc 0.67835(10) 0.48245(18) 0.08629(11) 0.0347(6) Uani 0.1535(10) 1 d PD . 2
O4 O 0.7173(3) 0.5000 0.2799(5) 0.0357(15) Uani 0.307(2) 2 d SPU . 2
O5 O 0.6437(3) 0.4810(5) 0.1681(4) 0.0265(14) Uani 0.1535(10) 1 d PD . 2
O6 O 0.7312(5) 0.5662(7) 0.1392(4) 0.035(2) Uani 0.1535(10) 1 d PD . 2
Sc9 Sc 0.7154(3) 0.3710(4) 0.1768(3) 0.0515(11) Uiso 0.1172(13) 1 d PU B -3
Sc1A Sc 0.6268(5) 0.5142(10) 0.1893(6) 0.061(3) Uiso 0.0586(6) 1 d PU B -3
Sc1B Sc 0.7669(3) 0.5414(5) 0.1700(4) 0.0367(13) Uiso 0.0586(6) 1 d PU B -3
Sc1C Sc 0.7527(4) 0.5505(6) 0.1487(5) 0.0345(12) Uiso 0.0586(6) 1 d PU B -3
Sc1D Sc 0.6476(3) 0.6026(6) 0.1590(4) 0.0385(13) Uiso 0.0586(6) 1 d PU B -3
Sc12 Sc 0.6904(3) 0.3847(5) 0.1379(4) 0.0656(16) Uiso 0.1172(13) 1 d PU B -3
O7 O 0.6988(5) 0.5207(10) 0.1174(7) 0.027(2) Uiso 0.1172(13) 1 d P B -3
O8 O 0.6810(5) 0.6298(10) 0.2026(6) 0.0303(19) Uiso 0.1172(13) 1 d P B -3
O9 O 0.7666(6) 0.4528(11) 0.2365(8) 0.036(2) Uiso 0.1172(13) 1 d P B -3
Ni1 Ni 0.518669(7) 0.5000 0.418407(9) 0.01124(5) Uani 1 2 d S . .
N1 N 0.57619(5) 0.5000 0.49164(6) 0.01321(16) Uani 1 2 d S . .
N2 N 0.51986(3) 0.63022(6) 0.41703(4) 0.01346(12) Uani 1 1 d . . .
N3 N 0.46351(5) 0.5000 0.34228(7) 0.01401(17) Uani 1 2 d S . .
C1 C 0.48982(4) 0.68619(7) 0.37418(6) 0.01544(14) Uani 1 1 d . . .
C2 C 0.50370(5) 0.77793(7) 0.38695(7) 0.01860(17) Uani 1 1 d . . .
C3 C 0.54274(5) 0.77778(8) 0.43930(7) 0.01842(16) Uani 1 1 d . . .
C4 C 0.55228(4) 0.68605(7) 0.45715(6) 0.01505(14) Uani 1 1 d . . .
C5 C 0.59043(4) 0.65923(8) 0.50707(6) 0.01632(15) Uani 1 1 d . . .
H5 H 0.6099 0.7036 0.5327 0.020 Uiso 1 1 calc R . .
C6 C 0.60210(4) 0.57201(7) 0.52210(5) 0.01473(14) Uani 1 1 d . . .
C7 C 0.64478(4) 0.54502(9) 0.57131(6) 0.01751(16) Uani 1 1 d . . .
C8 C 0.45191(5) 0.65937(7) 0.32370(6) 0.01701(15) Uani 1 1 d . . .
H8 H 0.4323 0.7037 0.2982 0.020 Uiso 1 1 calc R . .
C9 C 0.44084(4) 0.57190(7) 0.30810(6) 0.01589(14) Uani 1 1 d . . .
C10 C 0.40454(5) 0.54518(9) 0.25108(6) 0.01953(18) Uani 1 1 d . . .
C11 C 0.48026(7) 0.85474(9) 0.34663(9) 0.0261(2) Uani 1 1 d . . .
H11A H 0.4876 0.9098 0.3728 0.031 Uiso 1 1 calc R . .
H11B H 0.4412 0.8473 0.3398 0.031 Uiso 1 1 calc R . .
C12 C 0.50229(9) 0.86417(13) 0.27695(11) 0.0356(4) Uani 1 1 d . . .
H12A H 0.4868 0.9166 0.2537 0.053 Uiso 1 1 calc R . .
H12B H 0.4931 0.8114 0.2496 0.053 Uiso 1 1 calc R . .
H12C H 0.5410 0.8705 0.2832 0.053 Uiso 1 1 calc R . .
C13 C 0.57284(6) 0.85449(9) 0.47219(9) 0.0248(2) Uani 1 1 d . . .
H13A H 0.5767 0.8455 0.5219 0.030 Uiso 1 1 calc R . .
H13B H 0.5521 0.9093 0.4628 0.030 Uiso 1 1 calc R . .
C14 C 0.62820(8) 0.86631(13) 0.44727(12) 0.0343(3) Uani 1 1 d . . .
H14A H 0.6454 0.9183 0.4691 0.051 Uiso 1 1 calc R . .
H14B H 0.6248 0.8745 0.3980 0.051 Uiso 1 1 calc R . .
H14C H 0.6497 0.8136 0.4588 0.051 Uiso 1 1 calc R . .
C15 C 0.68303(5) 0.60708(11) 0.60915(7) 0.0236(2) Uani 1 1 d . . .
H15A H 0.6991 0.5775 0.6506 0.028 Uiso 1 1 calc R . .
H15B H 0.6635 0.6598 0.6232 0.028 Uiso 1 1 calc R . .
C16 C 0.72729(7) 0.63653(17) 0.56591(11) 0.0365(4) Uani 1 1 d . . .
H16A H 0.7542 0.6699 0.5942 0.055 Uiso 1 1 calc R . .
H16B H 0.7122 0.6742 0.5287 0.055 Uiso 1 1 calc R . .
H16C H 0.7438 0.5843 0.5472 0.055 Uiso 1 1 calc R . .
C17 C 0.37674(7) 0.60735(11) 0.20057(8) 0.0273(3) Uani 1 1 d . . .
H17A H 0.3605 0.6559 0.2251 0.033 Uiso 1 1 calc R . .
H17B H 0.3478 0.5752 0.1740 0.033 Uiso 1 1 calc R . .
C18 C 0.41411(4) 0.64683(10) 0.15201(6) 0.0353(4) Uani 1 1 d . . .
H18A H 0.3947 0.6899 0.1222 0.053 Uiso 1 1 calc R . .
H18B H 0.4278 0.5995 0.1246 0.053 Uiso 1 1 calc R . .
H18C H 0.4438 0.6764 0.1781 0.053 Uiso 1 1 calc R . .
C1_4 C 0.71563(4) 0.34973(7) 0.36122(5) 0.0256(9) Uiso 0.27 1 d PR A -1
C2_4 C 0.67560(4) 0.41401(7) 0.37710(4) 0.0267(9) Uiso 0.27 1 d PR A -1
C3_4 C 0.69395(4) 0.50719(8) 0.39223(4) 0.0319(9) Uiso 0.27 1 d PR A -1
C4_4 C 0.62433(4) 0.40187(7) 0.34435(5) 0.0230(11) Uiso 0.27 1 d PR A -1
C5_4 C 0.69977(4) 0.28054(7) 0.31126(5) 0.0260(12) Uiso 0.27 1 d PR A -1
C6_4 C 0.64384(5) 0.23676(6) 0.21078(5) 0.051(3) Uiso 0.27 1 d PR A -1
C7_4 C 0.64707(4) 0.26697(6) 0.28134(5) 0.0354(12) Uiso 0.27 1 d PR A -1
C8_4 C 0.60748(4) 0.32868(7) 0.29954(5) 0.0356(12) Uiso 0.27 1 d PR A -1
C9_4 C 0.59375(4) 0.47908(7) 0.32352(4) 0.0334(15) Uiso 0.27 1 d PR A -1
C10_4 C 0.61291(4) 0.56776(8) 0.33784(4) 0.0352(16) Uiso 0.27 1 d PR A -1
C11_4 C 0.66105(5) 0.57670(8) 0.37338(4) 0.0313(13) Uiso 0.27 1 d PR A -1
C12_4 C 0.59528(5) 0.63809(8) 0.28988(5) 0.0320(11) Uiso 0.27 1 d PR A -1
C13_4 C 0.55943(4) 0.45574(7) 0.26310(5) 0.0315(11) Uiso 0.27 1 d PR A -1
C14_4 C 0.53942(5) 0.49645(6) 0.14491(5) 0.047(3) Uiso 0.27 1 d PR A -1
C15_4 C 0.54588(4) 0.52380(7) 0.21435(5) 0.0336(14) Uiso 0.27 1 d PR A -1
C16_4 C 0.56253(4) 0.60846(8) 0.22943(4) 0.0310(11) Uiso 0.27 1 d PR A -1
C17_4 C 0.60204(5) 0.27106(7) 0.15914(5) 0.0443(17) Uiso 0.27 1 d PR A -1
C18_4 C 0.56271(5) 0.34634(7) 0.17148(5) 0.0344(12) Uiso 0.27 1 d PR A -1
C19_4 C 0.56554(4) 0.36572(6) 0.24740(5) 0.0366(13) Uiso 0.27 1 d PR A -1
C20_4 C 0.55107(5) 0.40756(7) 0.12685(5) 0.0364(13) Uiso 0.27 1 d PR A -1
C21_4 C 0.62649(5) 0.71507(8) 0.27859(5) 0.051(3) Uiso 0.27 1 d PR A -1
C22_4 C 0.68092(5) 0.72174(8) 0.31291(5) 0.092(8) Uiso 0.27 1 d PR A -1
C23_4 C 0.69686(5) 0.65267(8) 0.35916(5) 0.0298(10) Uiso 0.27 1 d PR A -1
C24_4 C 0.72051(5) 0.75460(8) 0.27221(5) 0.061(5) Uiso 0.27 1 d PR A -1
C25_4 C 0.61549(5) 0.73831(8) 0.20857(5) 0.0414(16) Uiso 0.27 1 d PR A -1
C26_4 C 0.65655(4) 0.73457(8) 0.09755(4) 0.0314(10) Uiso 0.27 1 d PR A -1
C27_4 C 0.65628(5) 0.76857(8) 0.16685(5) 0.069(5) Uiso 0.27 1 d PR A -1
C28_4 C 0.70972(5) 0.77716(8) 0.20089(5) 0.0372(13) Uiso 0.27 1 d PR A -1
C29_4 C 0.55391(5) 0.55602(7) 0.09313(5) 0.0373(18) Uiso 0.27 1 d PR A -1
C30_4 C 0.57347(4) 0.64130(7) 0.10845(5) 0.0341(12) Uiso 0.27 1 d PR A -1
C31_4 C 0.57681(5) 0.67785(8) 0.17943(4) 0.0317(11) Uiso 0.27 1 d PR A -1
C32_4 C 0.61288(4) 0.67496(7) 0.06892(5) 0.0296(10) Uiso 0.27 1 d PR A -1
C33_4 C 0.77597(5) 0.71261(8) 0.27796(5) 0.0346(13) Uiso 0.27 1 d PR A -1
C34_4 C 0.78922(5) 0.64746(8) 0.32774(4) 0.049(4) Uiso 0.27 1 d PR A -1
C35_4 C 0.75020(5) 0.61881(8) 0.36860(4) 0.0319(11) Uiso 0.27 1 d PR A -1
C36_4 C 0.82881(4) 0.58652(8) 0.31135(4) 0.0361(13) Uiso 0.27 1 d PR A -1
C37_4 C 0.79476(5) 0.71523(8) 0.21460(4) 0.0395(14) Uiso 0.27 1 d PR A -1
C38_4 C 0.83337(4) 0.62456(7) 0.12624(4) 0.0371(13) Uiso 0.27 1 d PR A -1
C39_4 C 0.83661(4) 0.64727(8) 0.20484(4) 0.050(3) Uiso 0.27 1 d PR A -1
C40_4 C 0.85031(4) 0.59086(7) 0.24687(4) 0.049(2) Uiso 0.27 1 d PR A -1
C41_4 C 0.70205(4) 0.71375(7) 0.06265(4) 0.0353(17) Uiso 0.27 1 d PR A -1
C42_4 C 0.75252(4) 0.72015(8) 0.09698(4) 0.0319(11) Uiso 0.27 1 d PR A -1
C43_4 C 0.75513(5) 0.75167(8) 0.16435(4) 0.041(4) Uiso 0.27 1 d PR A -1
C44_4 C 0.78984(4) 0.65753(7) 0.07528(4) 0.043(2) Uiso 0.27 1 d PR A -1
C45_4 C 0.82723(4) 0.49614(7) 0.33233(4) 0.0387(11) Uiso 0.27 1 d PR A -1
C46_4 C 0.78618(4) 0.46456(7) 0.36907(4) 0.0356(12) Uiso 0.27 1 d PR A -1
C47_4 C 0.74878(4) 0.52523(8) 0.38997(4) 0.0349(14) Uiso 0.27 1 d PR A -1
C48_4 C 0.76933(4) 0.37300(7) 0.35697(5) 0.0301(10) Uiso 0.27 1 d PR A -1
C49_4 C 0.84880(4) 0.44111(7) 0.27866(5) 0.048(3) Uiso 0.27 1 d PR A -1
C50_4 C 0.82438(4) 0.32439(7) 0.18900(5) 0.046(2) Uiso 0.27 1 d PR A -1
C51_4 C 0.82819(4) 0.35462(7) 0.26556(5) 0.0373(14) Uiso 0.27 1 d PR A -1
C52_4 C 0.78994(4) 0.32121(7) 0.30466(5) 0.0324(11) Uiso 0.27 1 d PR A -1
C53_4 C 0.84895(4) 0.54115(7) 0.10474(5) 0.053(2) Uiso 0.27 1 d PR A -1
C54_4 C 0.86447(4) 0.47057(7) 0.15759(5) 0.054(2) Uiso 0.27 1 d PR A -1
C55_4 C 0.86418(4) 0.50152(7) 0.22737(4) 0.0470(16) Uiso 0.27 1 d PR A -1
C56_4 C 0.84708(4) 0.38490(7) 0.14099(5) 0.052(2) Uiso 0.27 1 d PR A -1
C57_4 C 0.78450(4) 0.27439(6) 0.16515(5) 0.0380(14) Uiso 0.27 1 d PR A -1
C58_4 C 0.74427(4) 0.24141(6) 0.20725(5) 0.0327(11) Uiso 0.27 1 d PR A -1
C59_4 C 0.74788(4) 0.26340(7) 0.27784(5) 0.0319(11) Uiso 0.27 1 d PR A -1
C60_4 C 0.69103(5) 0.22760(6) 0.17461(5) 0.0340(12) Uiso 0.27 1 d PR A -1
C61_4 C 0.77677(4) 0.29508(6) 0.09869(5) 0.0367(13) Uiso 0.27 1 d PR A -1
C62_4 C 0.70550(5) 0.34809(7) 0.01500(5) 0.0315(11) Uiso 0.27 1 d PR A -1
C63_4 C 0.72104(5) 0.28701(7) 0.06641(5) 0.0297(18) Uiso 0.27 1 d PR A -1
C64_4 C 0.68283(5) 0.25336(7) 0.10617(5) 0.0335(11) Uiso 0.27 1 d PR A -1
C65_4 C 0.81569(4) 0.51809(7) 0.03952(5) 0.057(3) Uiso 0.27 1 d PR A -1
C66_4 C 0.74233(5) 0.42149(7) -0.00163(5) 0.0320(14) Uiso 0.27 1 d PR A -1
C67_4 C 0.79410(4) 0.42460(6) 0.02582(5) 0.103(9) Uiso 0.27 1 d PR A -1
C68_4 C 0.81266(4) 0.36006(6) 0.07966(5) 0.051(2) Uiso 0.27 1 d PR A -1
C69_4 C 0.68651(4) 0.64686(7) 0.01278(5) 0.036(2) Uiso 0.27 1 d PR A -1
C70_4 C 0.70895(5) 0.50028(7) -0.01926(5) 0.0366(9) Uiso 0.27 1 d PR A -1
C71_4 C 0.72612(4) 0.58475(6) -0.00500(5) 0.0236(7) Uiso 0.27 1 d PR A -1
C72_4 C 0.77923(4) 0.59479(7) 0.02668(5) 0.0365(19) Uiso 0.27 1 d PR A -1
C73_4 C 0.57473(5) 0.49838(7) 0.04217(5) 0.0357(9) Uiso 0.27 1 d PR A -1
C74_4 C 0.65413(5) 0.47475(7) -0.01602(5) 0.043(2) Uiso 0.27 1 d PR A -1
C75_4 C 0.61558(5) 0.53288(7) 0.00557(5) 0.0357(15) Uiso 0.27 1 d PR A -1
C76_4 C 0.63436(4) 0.62307(6) 0.01693(5) 0.0288(9) Uiso 0.27 1 d PR A -1
C77_4 C 0.62549(5) 0.28126(7) 0.09664(5) 0.053(4) Uiso 0.27 1 d PR A -1
C78_4 C 0.65395(5) 0.37994(7) 0.00687(5) 0.0347(12) Uiso 0.27 1 d PR A -1
C79_4 C 0.61367(5) 0.35021(7) 0.04697(5) 0.0312(14) Uiso 0.27 1 d PR A -1
C80_4 C 0.57379(5) 0.41215(7) 0.06290(5) 0.0356(12) Uiso 0.27 1 d PR A -1
C1_5 C 0.6969(2) 0.4224(4) -0.00960(19) 0.0375(9) Uani 0.45 1 d P . 2
C2_5 C 0.6822(3) 0.3451(4) 0.0221(4) 0.0392(11) Uani 0.45 1 d P . 2
C3_5 C 0.7208(3) 0.2930(4) 0.0620(3) 0.048(2) Uani 0.45 1 d P . 2
C4_5 C 0.62887(19) 0.3426(3) 0.0466(2) 0.0351(8) Uani 0.45 1 d P . 2
C5_5 C 0.6624(4) 0.5000 -0.0168(3) 0.050(2) Uani 0.45 2 d SP . 2
C6_5 C 0.59351(19) 0.4186(4) 0.0403(2) 0.0374(9) Uani 0.45 1 d P . 2
C7_5 C 0.6102(3) 0.5000 0.0110(3) 0.0392(14) Uani 0.45 2 d SP . 2
C8_5 C 0.6193(2) 0.2946(4) 0.1061(4) 0.0378(10) Uani 0.45 1 d P . 2
C9_5 C 0.65940(17) 0.2459(3) 0.1517(4) 0.0414(12) Uani 0.45 1 d P . 2
C10_5 C 0.7108(2) 0.2449(3) 0.1218(3) 0.0367(9) Uani 0.45 1 d P . 2
C11_5 C 0.6560(3) 0.2448(2) 0.2163(3) 0.0361(9) Uani 0.45 1 d P . 2
C12_5 C 0.57816(17) 0.3416(3) 0.1409(3) 0.0377(9) Uani 0.45 1 d P . 2
C13_5 C 0.56145(16) 0.4228(3) 0.2424(3) 0.0356(8) Uani 0.45 1 d P . 2
C14_5 C 0.57745(18) 0.3445(3) 0.2110(4) 0.0476(15) Uani 0.45 1 d P . 2
C15_5 C 0.6191(2) 0.2922(3) 0.2545(4) 0.0485(15) Uani 0.45 1 d P . 2
C16_5 C 0.5435(3) 0.5000 0.1314(7) 0.0385(14) Uani 0.45 2 d SP . 2
C17_5 C 0.5607(2) 0.4169(4) 0.0982(3) 0.0380(9) Uani 0.45 1 d P . 2
C18_5 C 0.54514(18) 0.5000 0.2028(4) 0.0333(11) Uani 0.45 2 d SP . 2
C19_5 C 0.7085(3) 0.2470(3) 0.2650(3) 0.0403(11) Uani 0.45 1 d P . 2
C20_5 C 0.75703(19) 0.2468(2) 0.2381(3) 0.0373(9) Uani 0.45 1 d P . 2
C21_5 C 0.7600(3) 0.2430(3) 0.1668(3) 0.0336(15) Uani 0.45 1 d P . 2
C22_5 C 0.79754(18) 0.2963(3) 0.2780(3) 0.0337(8) Uani 0.45 1 d P . 2
C23_5 C 0.6925(3) 0.2920(3) 0.3202(3) 0.0470(15) Uani 0.45 1 d P . 2
C24_5 C 0.7208(2) 0.4233(5) 0.3955(2) 0.0439(12) Uani 0.45 1 d P . 2
C25_5 C 0.73602(18) 0.3452(4) 0.3617(2) 0.0368(9) Uani 0.45 1 d P . 2
C26_5 C 0.78761(18) 0.3442(3) 0.3364(3) 0.0326(11) Uani 0.45 1 d P . 2
C27_5 C 0.58653(19) 0.4537(5) 0.3074(3) 0.0445(13) Uani 0.45 1 d P . 2
C28_5 C 0.6261(3) 0.4083(7) 0.3464(3) 0.065(3) Uani 0.45 1 d P . 2
C29_5 C 0.6414(2) 0.3220(4) 0.3168(3) 0.0419(11) Uani 0.45 1 d P . 2
C30_5 C 0.6666(2) 0.4510(6) 0.3875(2) 0.0513(16) Uani 0.45 1 d P . 2
C31_5 C 0.83818(16) 0.3434(3) 0.2449(2) 0.0319(7) Uani 0.45 1 d P . 2
C32_5 C 0.83769(14) 0.3433(3) 0.1768(4) 0.0414(13) Uani 0.45 1 d P . 2
C33_5 C 0.79997(19) 0.2896(3) 0.1337(3) 0.0365(9) Uani 0.45 1 d P . 2
C34_5 C 0.85456(14) 0.4230(3) 0.1431(2) 0.0318(7) Uani 0.45 1 d P . 2
C35_5 C 0.85248(14) 0.4200(4) 0.2857(2) 0.0321(7) Uani 0.45 1 d P . 2
C36_5 C 0.86773(16) 0.5000 0.2535(3) 0.0298(9) Uani 0.45 2 d SP . 2
C37_5 C 0.8684(2) 0.5000 0.1813(4) 0.0321(11) Uani 0.45 2 d SP . 2
C38_5 C 0.7541(3) 0.5000 0.3992(2) 0.0429(16) Uani 0.45 2 d SP . 2
C39_5 C 0.8059(3) 0.5000 0.3715(3) 0.0367(12) Uani 0.45 2 d SP . 2
C40_5 C 0.82285(17) 0.4182(4) 0.3420(2) 0.0352(8) Uani 0.45 1 d P . 2
C41_5 C 0.83106(17) 0.4538(4) 0.0769(2) 0.0364(9) Uani 0.45 1 d P . 2
C42_5 C 0.79006(18) 0.4096(5) 0.0384(2) 0.0408(12) Uani 0.45 1 d P . 2
C43_5 C 0.7765(2) 0.3213(3) 0.0703(3) 0.0393(10) Uani 0.45 1 d P . 2
C44_5 C 0.7506(2) 0.4514(4) -0.0004(2) 0.0400(10) Uani 0.45 1 d P . 2
C83 C 0.69242(13) 1.0000 0.28224(13) 0.0369(6) Uani 1 2 d S . .
H83 H 0.7056 1.0000 0.3287 0.044 Uiso 1 2 calc SR . .
C84 C 0.72762(12) 1.0000 0.23271(14) 0.0335(5) Uani 1 2 d S . .
H84 H 0.7648 1.0000 0.2451 0.040 Uiso 1 2 calc SR . .
C85 C 0.70848(16) 1.0000 0.16519(15) 0.0393(6) Uani 1 2 d S . .
H85 H 0.7325 1.0000 0.1310 0.047 Uiso 1 2 calc SR . .
C86 C 0.65362(19) 1.0000 0.14709(16) 0.0507(9) Uani 1 2 d S . .
H86 H 0.6403 1.0000 0.1007 0.061 Uiso 1 2 calc SR . .
C87 C 0.61897(15) 1.0000 0.1971(2) 0.0474(8) Uani 1 2 d S . .
H87 H 0.5817 1.0000 0.1851 0.057 Uiso 1 2 calc SR . .
C88 C 0.63835(12) 1.0000 0.26467(15) 0.0363(5) Uani 1 2 d S . .
H88A H 0.6144 1.0000 0.2990 0.044 Uiso 1 2 calc SR . .
C91 C 0.52972(19) 0.1309(3) 0.0624(2) 0.0686(10) Uiso 1 1 d . . .
H91A H 0.5504 0.1264 0.1048 0.082 Uiso 1 1 calc R . .
C90 C 0.4749(2) 0.1355(4) 0.0597(3) 0.0767(12) Uiso 1 1 d . . .
H90A H 0.4577 0.1404 0.1003 0.092 Uiso 1 1 calc R . .
C92 C 0.5544(2) 0.1331(4) 0.0017(3) 0.0814(13) Uiso 1 1 d . . .
H92A H 0.5921 0.1329 0.0034 0.098 Uiso 1 1 calc R . .

loop_
_atom_site_aniso_label
_atom_site_aniso_U_11
_atom_site_aniso_U_22
_atom_site_aniso_U_33
_atom_site_aniso_U_23
_atom_site_aniso_U_13
_atom_site_aniso_U_12
Sc1 0.0263(5) 0.0283(5) 0.0296(6) -0.0006(4) -0.0068(4) -0.0004(4)
Sc2 0.0225(5) 0.0244(6) 0.0436(9) 0.0018(6) 0.0095(5) 0.0032(4)
Sc3 0.0366(7) 0.0242(5) 0.0236(5) 0.0030(4) 0.0011(4) -0.0057(5)
Sc4 0.0301(6) 0.0639(11) 0.0120(4) 0.0041(4) 0.0040(3) -0.0044(6)
O1 0.0214(15) 0.022(3) 0.037(2) -0.0019(14) 0.0080(14) -0.0057(13)
O2 0.021(2) 0.043(5) 0.075(5) 0.041(4) 0.010(3) 0.008(2)
Sc5 0.0189(6) 0.0384(10) 0.0420(11) -0.0039(8) 0.0027(6) 0.0012(6)
Sc6 0.0278(8) 0.0257(7) 0.0319(8) 0.0054(6) 0.0097(6) -0.0002(6)
Sc7 0.0329(8) 0.0181(6) 0.0220(6) -0.0009(4) 0.0014(5) -0.0048(6)
Sc8 0.0351(9) 0.0469(18) 0.0223(7) -0.0047(7) 0.0029(6) 0.0047(8)
O4 0.037(3) 0.0041(11) 0.064(4) 0.000 -0.009(3) 0.000
O5 0.025(3) 0.033(4) 0.022(3) -0.004(2) 0.004(2) -0.001(2)
O6 0.058(6) 0.033(4) 0.011(2) -0.004(2) -0.014(3) 0.003(4)
Ni1 0.00960(7) 0.01144(7) 0.01261(7) 0.000 0.00051(5) 0.000
N1 0.0109(3) 0.0142(4) 0.0143(4) 0.000 0.0001(3) 0.000
N2 0.0120(3) 0.0125(3) 0.0158(3) -0.0005(2) 0.0006(2) -0.0001(2)
N3 0.0127(4) 0.0131(4) 0.0158(4) 0.000 -0.0010(3) 0.000
C1 0.0153(3) 0.0128(3) 0.0180(4) 0.0005(3) 0.0004(3) 0.0008(3)
C2 0.0187(4) 0.0127(3) 0.0242(4) 0.0006(3) 0.0005(3) 0.0008(3)
C3 0.0172(4) 0.0131(3) 0.0247(5) -0.0018(3) 0.0011(3) -0.0016(3)
C4 0.0134(3) 0.0134(3) 0.0183(4) -0.0015(3) 0.0013(3) -0.0011(3)
C5 0.0141(3) 0.0162(3) 0.0184(4) -0.0026(3) 0.0002(3) -0.0019(3)
C6 0.0116(3) 0.0171(3) 0.0152(3) -0.0012(3) -0.0005(2) -0.0010(3)
C7 0.0127(3) 0.0227(4) 0.0166(4) -0.0014(3) -0.0019(3) -0.0010(3)
C8 0.0174(4) 0.0146(3) 0.0183(4) 0.0008(3) -0.0019(3) 0.0021(3)
C9 0.0151(3) 0.0151(3) 0.0168(4) 0.0003(3) -0.0023(3) 0.0012(3)
C10 0.0186(4) 0.0188(4) 0.0198(4) 0.0005(3) -0.0060(3) 0.0014(3)
C11 0.0276(6) 0.0149(4) 0.0350(7) 0.0034(4) -0.0020(5) 0.0036(4)
C12 0.0400(9) 0.0273(7) 0.0392(9) 0.0149(6) 0.0022(7) 0.0001(6)
C13 0.0227(5) 0.0154(4) 0.0358(7) -0.0047(4) 0.0001(4) -0.0039(4)
C14 0.0282(7) 0.0256(6) 0.0493(10) -0.0003(6) 0.0054(6) -0.0118(5)
C15 0.0173(4) 0.0302(6) 0.0221(5) -0.0050(4) -0.0044(3) -0.0036(4)
C16 0.0214(5) 0.0484(11) 0.0399(9) -0.0121(8) 0.0035(5) -0.0154(6)
C17 0.0307(6) 0.0236(5) 0.0249(5) 0.0014(4) -0.0120(5) 0.0059(5)
C18 0.0523(11) 0.0303(7) 0.0221(6) 0.0057(5) -0.0033(6) 0.0073(7)
C1_5 0.045(2) 0.051(2) 0.0163(11) -0.0120(13) 0.0005(12) 0.0004(18)
C2_5 0.047(3) 0.0349(19) 0.0332(17) -0.0237(15) -0.0104(17) 0.0006(18)
C3_5 0.074(5) 0.036(2) 0.034(2) -0.0261(18) 0.010(2) 0.018(2)
C4_5 0.0280(17) 0.039(2) 0.0376(19) -0.0203(16) -0.0003(13) -0.0038(14)
C5_5 0.061(5) 0.076(7) 0.0123(18) 0.000 0.006(2) 0.000
C6_5 0.0333(17) 0.046(2) 0.0314(17) -0.0111(16) -0.0085(14) -0.0022(16)
C7_5 0.041(3) 0.043(4) 0.030(2) 0.000 -0.017(2) 0.000
C8_5 0.0335(17) 0.0235(13) 0.053(3) 0.0007(18) -0.0124(18) -0.0134(14)
C9_5 0.0282(16) 0.0120(9) 0.082(4) -0.0138(16) -0.0032(18) -0.0070(10)
C10_5 0.0392(19) 0.0193(12) 0.052(2) -0.0130(14) 0.0044(17) -0.0012(12)
C11_5 0.046(2) 0.0135(10) 0.051(2) 0.0044(11) 0.0145(18) -0.0102(13)
C12_5 0.0235(13) 0.0298(16) 0.059(3) -0.0054(17) -0.0002(15) -0.0080(12)
C13_5 0.0219(12) 0.043(2) 0.045(2) -0.0017(17) 0.0172(13) -0.0077(13)
C14_5 0.0246(15) 0.0307(18) 0.089(5) 0.017(2) 0.013(2) -0.0105(14)
C15_5 0.0364(19) 0.0261(16) 0.088(4) 0.022(2) 0.031(3) -0.0051(14)
C16_5 0.0187(16) 0.038(3) 0.054(4) 0.000 -0.022(2) 0.000
C17_5 0.0292(16) 0.040(2) 0.044(2) -0.0071(18) -0.0022(15) -0.0082(17)
C18_5 0.0132(14) 0.036(3) 0.051(3) 0.000 0.0042(16) 0.000
C19_5 0.059(3) 0.0203(13) 0.043(2) 0.0184(14) 0.009(2) 0.0140(15)
C20_5 0.0346(17) 0.0161(10) 0.061(3) 0.0072(13) 0.0013(17) 0.0067(11)
C21_5 0.037(2) 0.0160(12) 0.047(3) -0.0058(12) 0.0020(15) 0.0136(15)
C22_5 0.0341(17) 0.0245(13) 0.0420(19) 0.0128(13) 0.0007(14) 0.0090(12)
C23_5 0.076(4) 0.0211(13) 0.050(2) 0.0217(15) 0.041(3) 0.0076(19)
C24_5 0.046(2) 0.066(4) 0.0205(14) 0.0060(17) 0.0058(14) 0.002(2)
C25_5 0.0337(17) 0.049(2) 0.0280(15) 0.0221(16) 0.0018(12) 0.0016(16)
C26_5 0.0298(17) 0.0331(18) 0.0331(17) 0.0133(17) -0.0077(12) 0.0099(13)
C27_5 0.0270(15) 0.063(3) 0.047(2) 0.012(3) 0.0256(17) -0.004(2)
C28_5 0.062(4) 0.101(6) 0.041(3) 0.017(3) 0.041(3) -0.012(4)
C29_5 0.0361(19) 0.048(3) 0.043(2) 0.022(2) 0.0131(17) -0.0046(18)
C30_5 0.040(2) 0.099(5) 0.0166(13) 0.010(2) 0.0131(14) -0.001(3)
C31_5 0.0253(13) 0.0324(16) 0.0373(18) 0.0054(13) -0.0014(12) 0.0119(12)
C32_5 0.0160(11) 0.0212(12) 0.084(4) -0.0134(18) -0.0108(16) 0.0110(11)
C33_5 0.0337(17) 0.0288(15) 0.048(2) -0.0122(15) 0.0083(16) 0.0094(14)
C34_5 0.0193(11) 0.0371(18) 0.0402(18) -0.0076(14) 0.0090(11) 0.0085(12)
C35_5 0.0175(11) 0.042(2) 0.0351(17) 0.0070(16) -0.0067(10) 0.0030(12)
C36_5 0.0098(11) 0.039(2) 0.039(3) 0.000 -0.0036(12) 0.000
C37_5 0.0177(14) 0.033(2) 0.048(3) 0.000 0.0180(17) 0.000
C38_5 0.047(3) 0.072(5) 0.0080(13) 0.000 -0.0063(15) 0.000
C39_5 0.038(3) 0.048(3) 0.0220(19) 0.000 -0.0113(18) 0.000
C40_5 0.0275(14) 0.046(2) 0.0304(16) 0.0122(15) -0.0090(12) 0.0051(14)
C41_5 0.0266(14) 0.049(2) 0.0366(18) -0.0061(16) 0.0197(14) -0.0003(15)
C42_5 0.0256(14) 0.079(4) 0.0196(12) -0.0219(17) 0.0145(12) 0.0087(17)
C43_5 0.050(2) 0.0314(17) 0.039(2) -0.0180(16) 0.0172(18) 0.0104(19)
C44_5 0.046(2) 0.058(3) 0.0178(12) -0.0119(14) 0.0150(13) 0.001(2)
C83 0.0355(12) 0.0533(17) 0.0217(8) 0.000 0.0013(8) 0.000
C84 0.0311(10) 0.0414(13) 0.0282(10) 0.000 0.0042(8) 0.000
C85 0.0491(16) 0.0451(15) 0.0254(10) 0.000 0.0117(10) 0.000
C86 0.057(2) 0.072(3) 0.0224(10) 0.000 -0.0042(11) 0.000
C87 0.0350(14) 0.066(2) 0.0387(15) 0.000 -0.0075(11) 0.000
C88 0.0315(11) 0.0475(15) 0.0305(11) 0.000 0.0057(8) 0.000

loop_
_atom_type_symbol
_atom_type_description
_atom_type_scat_dispersion_real
_atom_type_scat_dispersion_imag
_atom_type_scat_source
C C 0.0033 0.0016 'International Tables Vol C Tables 4.2.6.8 and 6.1.1.4'
H H 0.0000 0.0000 'International Tables Vol C Tables 4.2.6.8 and 6.1.1.4'
N N 0.0061 0.0033 'International Tables Vol C Tables 4.2.6.8 and 6.1.1.4'
Sc Sc 0.2519 0.3716 'International Tables Vol C Tables 4.2.6.8 and 6.1.1.4'
Ni Ni 0.3393 1.1124 'International Tables Vol C Tables 4.2.6.8 and 6.1.1.4'
O O 0.0106 0.0060 'International Tables Vol C Tables 4.2.6.8 and 6.1.1.4'

loop_
_geom_angle_atom_site_label_1
_geom_angle_atom_site_label_2
_geom_angle_atom_site_label_3
_geom_angle
_geom_angle_site_symmetry_1
_geom_angle_site_symmetry_3
_geom_angle_publ_flag
O2 Sc1 C80_4 127.6(3) . . ?
O2 Sc1 O3 73.5(6) . . ?
C80_4 Sc1 O3 133.5(6) . . ?
O2 Sc1 C73_4 109.4(2) . . ?
C80_4 Sc1 C73_4 35.0 . . ?
O3 Sc1 C73_4 167.3(6) . . ?
O2 Sc1 C20_4 164.3(3) . . ?
C80_4 Sc1 C20_4 36.8 . . ?
O3 Sc1 C20_4 115.8(6) . . ?
C73_4 Sc1 C20_4 58.7 . . ?
O2 Sc1 C14_4 150.5(2) . . ?
C80_4 Sc1 C14_4 58.0 . . ?
O3 Sc1 C14_4 126.4(6) . . ?
C73_4 Sc1 C14_4 56.6 . . ?
C20_4 Sc1 C14_4 34.1 . . ?
O2 Sc1 C29_4 119.73(19) . . ?
C80_4 Sc1 C29_4 58.4 . . ?
O3 Sc1 C29_4 154.4(6) . . ?
C73_4 Sc1 C29_4 34.9 . . ?
C20_4 Sc1 C29_4 57.6 . . ?
C14_4 Sc1 C29_4 33.3 . . ?
O2 Sc1 C79_4 104.6(3) . . ?
C80_4 Sc1 C79_4 34.2 . . ?
O3 Sc1 C79_4 107.3(6) . . ?
C73_4 Sc1 C79_4 60.1 . . ?
C20_4 Sc1 C79_4 61.2 . . ?
C14_4 Sc1 C79_4 90.58(6) . . ?
C29_4 Sc1 C79_4 91.07(6) . . ?
O2 Sc1 C75_4 78.3(2) . . ?
C80_4 Sc1 C75_4 58.1 . . ?
O3 Sc1 C75_4 148.2(6) . . ?
C73_4 Sc1 C75_4 31.2 . . ?
C20_4 Sc1 C75_4 89.07(6) . . ?
C14_4 Sc1 C75_4 85.30(6) . . ?
C29_4 Sc1 C75_4 55.7 . . ?
C79_4 Sc1 C75_4 66.2 . . ?
O2 Sc1 C18_4 155.9(2) . . ?
C80_4 Sc1 C18_4 56.4 . . ?
O3 Sc1 C18_4 88.2(6) . . ?
C73_4 Sc1 C18_4 85.27(6) . . ?
C20_4 Sc1 C18_4 27.7 . . ?
C14_4 Sc1 C18_4 53.6 . . ?
C29_4 Sc1 C18_4 83.34(5) . . ?
C79_4 Sc1 C18_4 65.5 . . ?
C75_4 Sc1 C18_4 113.90(6) . . ?
O2 Sc1 Sc2 41.73(19) . . ?
C80_4 Sc1 Sc2 128.89(8) . . ?
O3 Sc1 Sc2 37.1(6) . . ?
C73_4 Sc1 Sc2 138.81(8) . . ?
C20_4 Sc1 Sc2 139.89(8) . . ?
C14_4 Sc1 Sc2 163.50(8) . . ?
C29_4 Sc1 Sc2 161.46(8) . . ?
C79_4 Sc1 Sc2 94.71(7) . . ?
C75_4 Sc1 Sc2 111.13(7) . . ?
C18_4 Sc1 Sc2 115.07(7) . . ?
O2 Sc1 Sc4 78.3(3) . . ?
C80_4 Sc1 Sc4 148.61(8) . . ?
O3 Sc1 Sc4 27.2(6) . . ?
C73_4 Sc1 Sc4 163.88(8) . . ?
C20_4 Sc1 Sc4 115.88(7) . . ?
C14_4 Sc1 Sc4 109.65(7) . . ?
C29_4 Sc1 Sc4 128.95(7) . . ?
C79_4 Sc1 Sc4 132.98(7) . . ?
C75_4 Sc1 Sc4 153.31(7) . . ?
C18_4 Sc1 Sc4 92.59(6) . . ?
Sc2 Sc1 Sc4 56.01(5) . . ?
O3 Sc2 O2 85.0(7) . . ?
O3 Sc2 O1 69.1(7) . . ?
O2 Sc2 O1 78.4(4) . . ?
O3 Sc2 C57_4 105.4(7) . . ?
O2 Sc2 C57_4 151.5(3) . . ?
O1 Sc2 C57_4 129.98(19) . . ?
O3 Sc2 C50_4 119.8(7) . . ?
O2 Sc2 C50_4 154.8(2) . . ?
O1 Sc2 C50_4 104.88(17) . . ?
C57_4 Sc2 C50_4 32.6 . . ?
O3 Sc2 C61_4 123.4(7) . . ?
O2 Sc2 C61_4 119.0(3) . . ?
O1 Sc2 C61_4 157.47(17) . . ?
C57_4 Sc2 C61_4 33.5 . . ?
C50_4 Sc2 C61_4 53.1 . . ?
O3 Sc2 C68_4 156.6(7) . . ?
O2 Sc2 C68_4 105.1(3) . . ?
O1 Sc2 C68_4 133.08(16) . . ?
C57_4 Sc2 C68_4 56.4 . . ?
C50_4 Sc2 C68_4 54.1 . . ?
C61_4 Sc2 C68_4 33.4 . . ?
O3 Sc2 C56_4 152.5(7) . . ?
O2 Sc2 C56_4 120.4(2) . . ?
O1 Sc2 C56_4 103.51(16) . . ?
C57_4 Sc2 C56_4 58.0 . . ?
C50_4 Sc2 C56_4 34.4 . . ?
C61_4 Sc2 C56_4 56.3 . . ?
C68_4 Sc2 C56_4 33.7 . . ?
O3 Sc2 C63_4 101.1(7) . . ?
O2 Sc2 C63_4 96.6(3) . . ?
O1 Sc2 C63_4 169.16(16) . . ?
C57_4 Sc2 C63_4 55.8 . . ?
C50_4 Sc2 C63_4 83.77(6) . . ?
C61_4 Sc2 C63_4 32.6 . . ?
C68_4 Sc2 C63_4 57.4 . . ?
C56_4 Sc2 C63_4 87.32(5) . . ?
O3 Sc2 C58_4 74.1(7) . . ?
O2 Sc2 C58_4 145.4(2) . . ?
O1 Sc2 C58_4 117.30(18) . . ?
C57_4 Sc2 C58_4 31.3 . . ?
C50_4 Sc2 C58_4 55.5 . . ?
C61_4 Sc2 C58_4 57.2 . . ?
C68_4 Sc2 C58_4 86.47(6) . . ?
C56_4 Sc2 C58_4 87.30(6) . . ?
C63_4 Sc2 C58_4 62.1 . . ?
O3 Sc2 C51_4 96.1(7) . . ?
O2 Sc2 C51_4 150.3(3) . . ?
O1 Sc2 C51_4 74.38(17) . . ?
C57_4 Sc2 C51_4 56.4 . . ?
C50_4 Sc2 C51_4 33.4 . . ?
C61_4 Sc2 C51_4 85.06(6) . . ?
C68_4 Sc2 C51_4 85.44(5) . . ?
C56_4 Sc2 C51_4 56.7 . . ?
C63_4 Sc2 C51_4 112.17(7) . . ?
C58_4 Sc2 C51_4 61.1 . . ?
O3 Sc2 Sc1 47.8(7) . . ?
O2 Sc2 Sc1 43.92(19) . . ?
O1 Sc2 Sc1 87.01(16) . . ?
C57_4 Sc2 Sc1 127.28(8) . . ?
C50_4 Sc2 Sc1 158.77(9) . . ?
C61_4 Sc2 Sc1 115.36(8) . . ?
C68_4 Sc2 Sc1 128.46(9) . . ?
C56_4 Sc2 Sc1 159.60(9) . . ?
C63_4 Sc2 Sc1 82.80(6) . . ?
C58_4 Sc2 Sc1 103.54(7) . . ?
C51_4 Sc2 Sc1 143.71(8) . . ?
O1 Sc3 O2 80.2(3) . . ?
O1 Sc3 C43_4 144.11(18) . . ?
O2 Sc3 C43_4 135.4(2) . . ?
O1 Sc3 C37_4 105.15(18) . . ?
O2 Sc3 C37_4 160.3(2) . . ?
C43_4 Sc3 C37_4 40.3 . . ?
O1 Sc3 C42_4 161.03(18) . . ?
O2 Sc3 C42_4 99.7(2) . . ?
C43_4 Sc3 C42_4 37.7 . . ?
C37_4 Sc3 C42_4 68.94(5) . . ?
O1 Sc3 C39_4 83.47(16) . . ?
O2 Sc3 C39_4 127.5(2) . . ?
C43_4 Sc3 C39_4 70.92(5) . . ?
C37_4 Sc3 C39_4 37.4 . . ?
C42_4 Sc3 C39_4 81.61(6) . . ?
O1 Sc3 C44_4 127.43(18) . . ?
O2 Sc3 C44_4 84.7(2) . . ?
C43_4 Sc3 C44_4 64.9 . . ?
C37_4 Sc3 C44_4 77.07(6) . . ?
C42_4 Sc3 C44_4 34.6 . . ?
C39_4 Sc3 C44_4 67.04(5) . . ?
O1 Sc3 C38_4 98.49(17) . . ?
O2 Sc3 C38_4 97.6(2) . . ?
C43_4 Sc3 C38_4 75.83(6) . . ?
C37_4 Sc3 C38_4 63.07(5) . . ?
C42_4 Sc3 C38_4 62.6 . . ?
C39_4 Sc3 C38_4 36.7 . . ?
C44_4 Sc3 C38_4 34.5 . . ?
O1 Sc3 C33_4 86.56(17) . . ?
O2 Sc3 C33_4 165.0(2) . . ?
C43_4 Sc3 C33_4 58.6 . . ?
C37_4 Sc3 C33_4 32.1 . . ?
C42_4 Sc3 C33_4 95.04(7) . . ?
C39_4 Sc3 C33_4 57.0 . . ?
C44_4 Sc3 C33_4 109.14(7) . . ?
C38_4 Sc3 C33_4 91.21(6) . . ?
O1 Sc3 C28_4 130.85(18) . . ?
O2 Sc3 C28_4 132.7(2) . . ?
C43_4 Sc3 C28_4 33.4 . . ?
C37_4 Sc3 C28_4 57.45(5) . . ?
C42_4 Sc3 C28_4 62.34(5) . . ?
C39_4 Sc3 C28_4 94.69(6) . . ?
C44_4 Sc3 C28_4 95.40(6) . . ?
C38_4 Sc3 C28_4 108.84(6) . . ?
C33_4 Sc3 C28_4 53.8 . . ?
O1 Sc3 C41_4 159.70(18) . . ?
O2 Sc3 C41_4 79.6(2) . . ?
C43_4 Sc3 C41_4 56.2 . . ?
C37_4 Sc3 C41_4 94.73(7) . . ?
C42_4 Sc3 C41_4 29.6 . . ?
C39_4 Sc3 C41_4 111.11(6) . . ?
C44_4 Sc3 C41_4 52.8 . . ?
C38_4 Sc3 C41_4 86.7 . . ?
C33_4 Sc3 C41_4 113.05(8) . . ?
C28_4 Sc3 C41_4 64.05(5) . . ?
O1 Sc3 Sc2 42.37(17) . . ?
O2 Sc3 Sc2 41.36(19) . . ?
C43_4 Sc3 Sc2 162.58(9) . . ?
C37_4 Sc3 Sc2 134.27(10) . . ?
C42_4 Sc3 Sc2 129.08(8) . . ?
C39_4 Sc3 Sc2 98.45(8) . . ?
C44_4 Sc3 Sc2 98.52(7) . . ?
C38_4 Sc3 Sc2 87.43(7) . . ?
C33_4 Sc3 Sc2 127.74(8) . . ?
C28_4 Sc3 Sc2 163.73(8) . . ?
C41_4 Sc3 Sc2 119.01(7) . . ?
O3 Sc4 O1 72.7(8) . . ?
O3 Sc4 C2_4 120.3(7) . . ?
O1 Sc4 C2_4 155.6(2) . . ?
O3 Sc4 C3_4 161.4(8) . . ?
O1 Sc4 C3_4 125.80(19) . . ?
C2_4 Sc4 C3_4 42.2 . . ?
O3 Sc4 C1_4 98.6(7) . . ?
O1 Sc4 C1_4 123.68(18) . . ?
C2_4 Sc4 C1_4 38.8 . . ?
C3_4 Sc4 C1_4 70.3 . . ?
O3 Sc4 C47_4 157.0(8) . . ?
O1 Sc4 C47_4 91.94(18) . . ?
C2_4 Sc4 C47_4 68.7 . . ?
C3_4 Sc4 C47_4 36.7 . . ?
C1_4 Sc4 C47_4 75.4 . . ?
O3 Sc4 C46_4 123.9(8) . . ?
O1 Sc4 C46_4 76.83(18) . . ?
C2_4 Sc4 C46_4 78.86(5) . . ?
C3_4 Sc4 C46_4 65.1 . . ?
C1_4 Sc4 C46_4 62.5 . . ?
C47_4 Sc4 C46_4 33.6 . . ?
O3 Sc4 C48_4 101.5(7) . . ?
O1 Sc4 C48_4 91.78(18) . . ?
C2_4 Sc4 C48_4 66.15(5) . . ?
C3_4 Sc4 C48_4 77.86(5) . . ?
C1_4 Sc4 C48_4 34.0 . . ?
C47_4 Sc4 C48_4 61.0 . . ?
C46_4 Sc4 C48_4 34.0 . . ?
O3 Sc4 C4_4 97.6(8) . . ?
O1 Sc4 C4_4 169.55(19) . . ?
C2_4 Sc4 C4_4 33.7 . . ?
C3_4 Sc4 C4_4 64.2 . . ?
C1_4 Sc4 C4_4 60.4 . . ?
C47_4 Sc4 C4_4 98.50(5) . . ?
C46_4 Sc4 C4_4 112.44(6) . . ?
C48_4 Sc4 C4_4 93.82(6) . . ?
O3 Sc4 C11_4 146.1(7) . . ?
O1 Sc4 C11_4 118.90(18) . . ?
C2_4 Sc4 C11_4 63.4 . . ?
C3_4 Sc4 C11_4 31.9 . . ?
C1_4 Sc4 C11_4 99.20(5) . . ?
C47_4 Sc4 C11_4 56.5 . . ?
C46_4 Sc4 C11_4 89.98(6) . . ?
C48_4 Sc4 C11_4 109.40(6) . . ?
C4_4 Sc4 C11_4 67.3 . . ?
O3 Sc4 C5_4 68.9(7) . . ?
O1 Sc4 C5_4 116.80(16) . . ?
C2_4 Sc4 C5_4 58.19(6) . . ?
C3_4 Sc4 C5_4 97.69(7) . . ?
C1_4 Sc4 C5_4 30.4 . . ?
C47_4 Sc4 C5_4 105.17(7) . . ?
C46_4 Sc4 C5_4 85.39(6) . . ?
C48_4 Sc4 C5_4 51.5 . . ?
C4_4 Sc4 C5_4 61.0 . . ?
C11_4 Sc4 C5_4 121.21(6) . . ?
O3 Sc4 Sc2 32.7(8) . . ?
O1 Sc4 Sc2 42.20(16) . . ?
C2_4 Sc4 Sc2 140.99(11) . . ?
C3_4 Sc4 Sc2 162.82(8) . . ?
C1_4 Sc4 Sc2 105.15(9) . . ?
C47_4 Sc4 Sc2 126.54(7) . . ?
C46_4 Sc4 Sc2 97.90(6) . . ?
C48_4 Sc4 Sc2 89.36(7) . . ?
C4_4 Sc4 Sc2 128.98(9) . . ?
C11_4 Sc4 Sc2 155.37(9) . . ?
C5_4 Sc4 Sc2 82.83(7) . . ?
Sc3 O1 Sc4 121.3(3) . . ?
Sc3 O1 Sc2 98.0(3) . . ?
Sc4 O1 Sc2 97.8(2) . . ?
Sc2 O2 Sc3 96.4(4) . . ?
Sc2 O2 Sc1 94.4(3) . . ?
Sc3 O2 Sc1 116.1(5) . . ?
Sc4 O3 Sc2 116.2(13) . . ?
Sc4 O3 Sc1 116.9(11) . . ?
Sc2 O3 Sc1 95.1(9) . . ?
Sc5 Sc5 O6 109.9(3) 6_565 6_565 ?
Sc5 Sc5 O4 80.94(8) 6_565 . ?
O6 Sc5 O4 93.0(4) 6_565 . ?
Sc5 Sc5 O6 53.0(3) 6_565 . ?
O6 Sc5 O6 57.0(5) 6_565 . ?
O4 Sc5 O6 84.5(4) . . ?
Sc5 Sc5 C36_5 81.28(7) 6_565 . ?
O6 Sc5 C36_5 149.5(4) 6_565 . ?
O4 Sc5 C36_5 117.1(3) . . ?
O6 Sc5 C36_5 126.6(3) . . ?
Sc5 Sc5 C37_5 81.47(7) 6_565 . ?
O6 Sc5 C37_5 116.0(4) 6_565 . ?
O4 Sc5 C37_5 149.9(2) . . ?
O6 Sc5 C37_5 103.9(4) . . ?
C36_5 Sc5 C37_5 35.6(2) . . ?
Sc5 Sc5 C35_5 110.88(15) 6_565 . ?
O6 Sc5 C35_5 138.1(4) 6_565 . ?
O4 Sc5 C35_5 102.4(2) . . ?
O6 Sc5 C35_5 161.7(4) . . ?
C36_5 Sc5 C35_5 35.31(16) . . ?
C37_5 Sc5 C35_5 62.0(2) . . ?
Sc5 Sc5 C34_5 108.77(13) 6_565 . ?
O6 Sc5 C34_5 88.3(4) 6_565 . ?
O4 Sc5 C34_5 169.1(2) . . ?
O6 Sc5 C34_5 105.1(3) . . ?
C36_5 Sc5 C34_5 61.22(18) . . ?
C37_5 Sc5 C34_5 33.40(15) . . ?
C35_5 Sc5 C34_5 69.99(17) . . ?
Sc5 Sc5 C31_5 142.35(12) 6_565 . ?
O6 Sc5 C31_5 104.5(4) 6_565 . ?
O4 Sc5 C31_5 112.4(2) . . ?
O6 Sc5 C31_5 156.7(3) . . ?
C36_5 Sc5 C31_5 61.17(12) . . ?
C37_5 Sc5 C31_5 69.88(14) . . ?
C35_5 Sc5 C31_5 33.64(17) . . ?
C34_5 Sc5 C31_5 56.88(16) . . ?
Sc5 Sc5 C32_5 140.86(14) 6_565 . ?
O6 Sc5 C32_5 83.7(4) 6_565 . ?
O4 Sc5 C32_5 136.4(2) . . ?
O6 Sc5 C32_5 126.8(3) . . ?
C36_5 Sc5 C32_5 71.35(13) . . ?
C37_5 Sc5 C32_5 59.96(12) . . ?
C35_5 Sc5 C32_5 58.34(19) . . ?
C34_5 Sc5 C32_5 33.06(18) . . ?
C31_5 Sc5 C32_5 30.30(18) . . ?
Sc5 Sc5 C35_5 55.24(12) 6_565 6_565 ?
O6 Sc5 C35_5 162.8(3) 6_565 6_565 ?
O4 Sc5 C35_5 92.8(2) . 6_565 ?
O6 Sc5 C35_5 107.6(3) . 6_565 ?
C36_5 Sc5 C35_5 31.64(13) . 6_565 ?
C37_5 Sc5 C35_5 57.05(18) . 6_565 ?
C35_5 Sc5 C35_5 55.6(2) . 6_565 ?
C34_5 Sc5 C35_5 89.04(15) . 6_565 ?
C31_5 Sc5 C35_5 88.14(17) . 6_565 ?
C32_5 Sc5 C35_5 102.93(15) . 6_565 ?
Sc5 Sc5 C34_5 57.62(11) 6_565 6_565 ?
O6 Sc5 C34_5 104.7(4) 6_565 6_565 ?
O4 Sc5 C34_5 138.29(16) . 6_565 ?
O6 Sc5 C34_5 74.8(4) . 6_565 ?
C36_5 Sc5 C34_5 56.35(17) . 6_565 ?
C37_5 Sc5 C34_5 29.93(14) . 6_565 ?
C35_5 Sc5 C34_5 89.30(16) . 6_565 ?
C34_5 Sc5 C34_5 51.1(2) . 6_565 ?
C31_5 Sc5 C34_5 99.43(16) . 6_565 ?
C32_5 Sc5 C34_5 83.70(18) . 6_565 ?
C35_5 Sc5 C34_5 61.07(15) 6_565 6_565 ?
Sc7 Sc6 O4 103.4(4) 6_565 . ?
Sc7 Sc6 O5 51.2(3) 6_565 . ?
O4 Sc6 O5 91.3(3) . . ?
Sc7 Sc6 C29_5 128.1(3) 6_565 . ?
O4 Sc6 C29_5 118.6(3) . . ?
O5 Sc6 C29_5 145.1(3) . . ?
Sc7 Sc6 C15_5 94.1(3) 6_565 . ?
O4 Sc6 C15_5 156.2(3) . . ?
O5 Sc6 C15_5 112.3(3) . . ?
C29_5 Sc6 C15_5 38.4(3) . . ?
Sc7 Sc6 C28_5 162.0(4) 6_565 . ?
O4 Sc6 C28_5 94.5(4) . . ?
O5 Sc6 C28_5 127.0(4) . . ?
C29_5 Sc6 C28_5 40.3(3) . . ?
C15_5 Sc6 C28_5 69.6(3) . . ?
Sc7 Sc6 O5 60.8(3) 6_565 6_565 ?
O4 Sc6 O5 81.2(3) . 6_565 ?
O5 Sc6 O5 12.1(4) . 6_565 ?
C29_5 Sc6 O5 148.9(3) . 6_565 ?
C15_5 Sc6 O5 121.9(3) . 6_565 ?
C28_5 Sc6 O5 120.8(3) . 6_565 ?
Sc7 Sc6 C23_5 112.2(3) 6_565 . ?
O4 Sc6 C23_5 100.7(3) . . ?
O5 Sc6 C23_5 161.9(3) . . ?
C29_5 Sc6 C23_5 35.2(2) . . ?
C15_5 Sc6 C23_5 57.1(3) . . ?
C28_5 Sc6 C23_5 66.0(3) . . ?
O5 Sc6 C23_5 172.9(3) 6_565 . ?
Sc7 Sc6 C27_5 136.2(3) 6_565 . ?
O4 Sc6 C27_5 102.8(3) . . ?
O5 Sc6 C27_5 93.8(3) . . ?
C29_5 Sc6 C27_5 63.9(2) . . ?
C15_5 Sc6 C27_5 74.1(2) . . ?
C28_5 Sc6 C27_5 33.7(3) . . ?
O5 Sc6 C27_5 89.5(2) 6_565 . ?
C23_5 Sc6 C27_5 96.6(2) . . ?
Sc7 Sc6 C14_5 84.1(3) 6_565 . ?
O4 Sc6 C14_5 159.3(2) . . ?
O5 Sc6 C14_5 78.2(3) . . ?
C29_5 Sc6 C14_5 67.5(2) . . ?
C15_5 Sc6 C14_5 37.2(2) . . ?
C28_5 Sc6 C14_5 78.3(3) . . ?
O5 Sc6 C14_5 85.9(3) 6_565 . ?
C23_5 Sc6 C14_5 94.0(3) . . ?
C27_5 Sc6 C14_5 60.8(2) . . ?
Sc7 Sc6 C11_5 68.5(2) 6_565 . ?
O4 Sc6 C11_5 142.4(3) . . ?
O5 Sc6 C11_5 108.0(3) . . ?
C29_5 Sc6 C11_5 59.7(2) . . ?
C15_5 Sc6 C11_5 33.63(19) . . ?
C28_5 Sc6 C11_5 98.7(3) . . ?
O5 Sc6 C11_5 120.1(3) 6_565 . ?
C23_5 Sc6 C11_5 54.7(2) . . ?
C27_5 Sc6 C11_5 107.6(2) . . ?
C14_5 Sc6 C11_5 58.3(2) . . ?
Sc7 Sc6 C13_5 104.3(3) 6_565 . ?
O4 Sc6 C13_5 128.0(3) . . ?
O5 Sc6 C13_5 73.7(3) . . ?
C29_5 Sc6 C13_5 73.6(2) . . ?
C15_5 Sc6 C13_5 60.71(19) . . ?
C28_5 Sc6 C13_5 61.6(3) . . ?
O5 Sc6 C13_5 75.3(2) 6_565 . ?
C23_5 Sc6 C13_5 108.2(2) . . ?
C27_5 Sc6 C13_5 33.0(2) . . ?
C14_5 Sc6 C13_5 31.88(19) . . ?
C11_5 Sc6 C13_5 89.0(2) . . ?
Sc6 Sc7 O5 102.5(4) 6_565 6_565 ?
Sc6 Sc7 O5 96.9(3) 6_565 . ?
O5 Sc7 O5 10.5(3) 6_565 . ?
Sc6 Sc7 O6 139.6(3) 6_565 . ?
O5 Sc7 O6 81.2(4) 6_565 . ?
O5 Sc7 O6 79.6(4) . . ?
Sc6 Sc7 O4 54.7(3) 6_565 . ?
O5 Sc7 O4 89.8(3) 6_565 . ?
O5 Sc7 O4 79.4(3) . . ?
O6 Sc7 O4 85.3(4) . . ?
Sc6 Sc7 C15_5 64.3(3) 6_565 6_565 ?
O5 Sc7 C15_5 118.3(4) 6_565 6_565 ?
O5 Sc7 C15_5 124.0(3) . 6_565 ?
O6 Sc7 C15_5 148.5(3) . 6_565 ?
O4 Sc7 C15_5 117.1(3) . 6_565 ?
Sc6 Sc7 C11_5 91.7(2) 6_565 6_565 ?
O5 Sc7 C11_5 135.8(4) 6_565 6_565 ?
O5 Sc7 C11_5 145.8(3) . 6_565 ?
O6 Sc7 C11_5 113.8(3) . 6_565 ?
O4 Sc7 C11_5 130.9(2) . 6_565 ?
C15_5 Sc7 C11_5 34.86(19) 6_565 6_565 ?
Sc6 Sc7 C14_5 75.8(3) 6_565 6_565 ?
O5 Sc7 C14_5 83.3(3) 6_565 6_565 ?
O5 Sc7 C14_5 90.4(3) . 6_565 ?
O6 Sc7 C14_5 143.8(3) . 6_565 ?
O4 Sc7 C14_5 127.2(3) . 6_565 ?
C15_5 Sc7 C14_5 35.5(2) 6_565 6_565 ?
C11_5 Sc7 C14_5 59.8(2) 6_565 6_565 ?
Sc6 Sc7 C9_5 120.7(3) 6_565 6_565 ?
O5 Sc7 C9_5 117.3(3) 6_565 6_565 ?
O5 Sc7 C9_5 127.5(3) . 6_565 ?
O6 Sc7 C9_5 90.8(3) . 6_565 ?
O4 Sc7 C9_5 151.7(2) . 6_565 ?
C15_5 Sc7 C9_5 58.8(2) 6_565 6_565 ?
C11_5 Sc7 C9_5 29.5(2) 6_565 6_565 ?
C14_5 Sc7 C9_5 67.9(2) 6_565 6_565 ?
Sc6 Sc7 C29_5 36.9(2) 6_565 6_565 ?
O5 Sc7 C29_5 125.9(3) 6_565 6_565 ?
O5 Sc7 C29_5 125.2(3) . 6_565 ?
O6 Sc7 C29_5 151.6(3) . 6_565 ?
O4 Sc7 C29_5 86.3(3) . 6_565 ?
C15_5 Sc7 C29_5 31.0(2) 6_565 6_565 ?
C11_5 Sc7 C29_5 54.89(19) 6_565 6_565 ?
C14_5 Sc7 C29_5 58.2(2) 6_565 6_565 ?
C9_5 Sc7 C29_5 83.9(2) 6_565 6_565 ?
Sc6 Sc7 Sc8 143.1(2) 6_565 6_565 ?
O5 Sc7 Sc8 44.3(3) 6_565 6_565 ?
O5 Sc7 Sc8 47.4(2) . 6_565 ?
O6 Sc7 Sc8 41.5(3) . 6_565 ?
O4 Sc7 Sc8 101.9(2) . 6_565 ?
C15_5 Sc7 Sc8 138.3(2) 6_565 6_565 ?
C11_5 Sc7 Sc8 122.72(16) 6_565 6_565 ?
C14_5 Sc7 Sc8 108.34(19) 6_565 6_565 ?
C9_5 Sc7 Sc8 93.3(2) 6_565 6_565 ?
C29_5 Sc7 Sc8 166.31(16) 6_565 6_565 ?
Sc6 Sc7 C19_5 79.6(2) 6_565 6_565 ?
O5 Sc7 C19_5 170.5(4) 6_565 6_565 ?
O5 Sc7 C19_5 176.5(3) . 6_565 ?
O6 Sc7 C19_5 103.4(3) . 6_565 ?
O4 Sc7 C19_5 98.8(2) . 6_565 ?
C15_5 Sc7 C19_5 54.1(2) 6_565 6_565 ?
C11_5 Sc7 C19_5 34.7(2) 6_565 6_565 ?
C14_5 Sc7 C19_5 88.3(2) 6_565 6_565 ?
C9_5 Sc7 C19_5 54.9(2) 6_565 6_565 ?
C29_5 Sc7 C19_5 51.42(18) 6_565 6_565 ?
Sc8 Sc7 C19_5 136.06(15) 6_565 6_565 ?
Sc8 Sc8 O6 114.4(3) 6_565 6_565 ?
Sc8 Sc8 O5 90.7(3) 6_565 . ?
O6 Sc8 O5 82.7(5) 6_565 . ?
Sc8 Sc8 O5 73.9(3) 6_565 6_565 ?
O6 Sc8 O5 89.9(4) 6_565 6_565 ?
O5 Sc8 O5 16.8(5) . 6_565 ?
Sc8 Sc8 O6 52.0(3) 6_565 . ?
O6 Sc8 O6 62.3(6) 6_565 . ?
O5 Sc8 O6 84.3(4) . . ?
O5 Sc8 O6 74.2(4) 6_565 . ?
Sc8 Sc8 C5_5 82.60(8) 6_565 . ?
O6 Sc8 C5_5 134.8(5) 6_565 . ?
O5 Sc8 C5_5 141.1(4) . . ?
O5 Sc8 C5_5 135.2(4) 6_565 . ?
O6 Sc8 C5_5 119.0(3) . . ?
Sc8 Sc8 C7_5 83.04(7) 6_565 . ?
O6 Sc8 C7_5 162.3(4) 6_565 . ?
O5 Sc8 C7_5 100.7(4) . . ?
O5 Sc8 C7_5 98.3(3) 6_565 . ?
O6 Sc8 C7_5 135.0(3) . . ?
C5_5 Sc8 C7_5 40.5(4) . . ?
Sc8 Sc8 C1_5 114.45(17) 6_565 . ?
O6 Sc8 C1_5 97.5(4) 6_565 . ?
O5 Sc8 C1_5 151.6(3) . . ?
O5 Sc8 C1_5 164.8(3) 6_565 . ?
O6 Sc8 C1_5 121.0(4) . . ?
C5_5 Sc8 C1_5 40.0(2) . . ?
C7_5 Sc8 C1_5 71.2(3) . . ?
Sc8 Sc8 C2_5 148.3(2) 6_565 . ?
O6 Sc8 C2_5 83.8(3) 6_565 . ?
O5 Sc8 C2_5 118.3(4) . . ?
O5 Sc8 C2_5 134.6(4) 6_565 . ?
O6 Sc8 C2_5 137.2(4) . . ?
C5_5 Sc8 C2_5 66.9(2) . . ?
C7_5 Sc8 C2_5 79.32(17) . . ?
C1_5 Sc8 C2_5 34.5(3) . . ?
Sc8 Sc8 C6_5 113.20(15) 6_565 . ?
O6 Sc8 C6_5 129.9(4) 6_565 . ?
O5 Sc8 C6_5 81.8(3) . . ?
O5 Sc8 C6_5 88.7(3) 6_565 . ?
O6 Sc8 C6_5 159.7(4) . . ?
C5_5 Sc8 C6_5 66.2(3) . . ?
C7_5 Sc8 C6_5 35.60(19) . . ?
C1_5 Sc8 C6_5 76.3(2) . . ?
C2_5 Sc8 C6_5 63.0(2) . . ?
Sc8 Sc8 C1_5 54.23(15) 6_565 6_565 ?
O6 Sc8 C1_5 120.7(4) 6_565 6_565 ?
O5 Sc8 C1_5 142.7(3) . 6_565 ?
O5 Sc8 C1_5 126.5(3) 6_565 6_565 ?
O6 Sc8 C1_5 82.7(3) . 6_565 ?
C5_5 Sc8 C1_5 36.4(2) . 6_565 ?
C7_5 Sc8 C1_5 66.2(2) . 6_565 ?
C1_5 Sc8 C1_5 60.2(3) . 6_565 ?
C2_5 Sc8 C1_5 94.4(3) . 6_565 ?
C6_5 Sc8 C1_5 99.5(2) . 6_565 ?
Sc8 Sc8 C4_5 146.17(14) 6_565 . ?
O6 Sc8 C4_5 99.3(4) 6_565 . ?
O5 Sc8 C4_5 90.1(3) . . ?
O5 Sc8 C4_5 104.0(3) 6_565 . ?
O6 Sc8 C4_5 161.3(3) . . ?
C5_5 Sc8 C4_5 75.8(2) . . ?
C7_5 Sc8 C4_5 63.62(15) . . ?
C1_5 Sc8 C4_5 61.7(2) . . ?
C2_5 Sc8 C4_5 34.3(2) . . ?
C6_5 Sc8 C4_5 33.76(18) . . ?
C1_5 Sc8 C4_5 111.71(19) 6_565 . ?
Sc6 O4 Sc6 87.5(3) 6_565 . ?
Sc6 O4 Sc5 101.2(3) 6_565 6_565 ?
Sc6 O4 Sc5 114.3(4) . 6_565 ?
Sc6 O4 Sc5 114.3(4) 6_565 . ?
Sc6 O4 Sc5 101.2(3) . . ?
Sc5 O4 Sc5 18.11(16) 6_565 . ?
Sc6 O4 Sc7 87.7(3) 6_565 6_565 ?
Sc6 O4 Sc7 21.91(11) . 6_565 ?
Sc5 O4 Sc7 92.8(4) 6_565 6_565 ?
Sc5 O4 Sc7 81.2(3) . 6_565 ?
Sc6 O4 Sc7 21.91(11) 6_565 . ?
Sc6 O4 Sc7 87.7(3) . . ?
Sc5 O4 Sc7 81.2(3) 6_565 . ?
Sc5 O4 Sc7 92.8(4) . . ?
Sc7 O4 Sc7 79.8(3) 6_565 . ?
O5 O5 Sc7 140.1(3) 6_565 6_565 ?
O5 O5 Sc8 89.3(3) 6_565 . ?
Sc7 O5 Sc8 101.1(4) 6_565 . ?
O5 O5 Sc6 122.7(2) 6_565 . ?
Sc7 O5 Sc6 26.33(17) 6_565 . ?
Sc8 O5 Sc6 125.7(5) . . ?
O5 O5 Sc8 73.9(2) 6_565 6_565 ?
Sc7 O5 Sc8 112.9(5) 6_565 6_565 ?
Sc8 O5 Sc8 15.48(17) . 6_565 ?
Sc6 O5 Sc8 134.8(5) . 6_565 ?
O5 O5 Sc7 29.4(3) 6_565 . ?
Sc7 O5 Sc7 110.7(5) 6_565 . ?
Sc8 O5 Sc7 97.5(4) . . ?
Sc6 O5 Sc7 95.8(4) . . ?
Sc8 O5 Sc7 83.8(3) 6_565 . ?
O5 O5 Sc6 45.3(2) 6_565 6_565 ?
Sc7 O5 Sc6 97.7(4) 6_565 6_565 ?
Sc8 O5 Sc6 118.6(4) . 6_565 ?
Sc6 O5 Sc6 77.4(3) . 6_565 ?
Sc8 O5 Sc6 105.8(4) 6_565 6_565 ?
Sc7 O5 Sc6 22.36(12) . 6_565 ?
Sc8 O6 Sc5 134.4(6) 6_565 6_565 ?
Sc8 O6 Sc8 13.58(16) 6_565 . ?
Sc5 O6 Sc8 121.2(5) 6_565 . ?
Sc8 O6 Sc7 86.0(6) 6_565 . ?
Sc5 O6 Sc7 93.7(4) 6_565 . ?
Sc8 O6 Sc7 89.8(5) . . ?
Sc8 O6 Sc5 117.7(5) 6_565 . ?
Sc5 O6 Sc5 17.13(16) 6_565 . ?
Sc8 O6 Sc5 104.3(4) . . ?
Sc7 O6 Sc5 97.2(4) . . ?
Sc12 Sc9 O9 130.5(8) . . ?
Sc12 Sc9 O7 51.9(6) . . ?
O9 Sc9 O7 78.7(6) . . ?
Sc12 Sc9 Sc1B 92.1(6) . . ?
O9 Sc9 Sc1B 40.3(5) . . ?
O7 Sc9 Sc1B 41.4(4) . . ?
Sc12 Sc9 Sc1C 81.4(6) . . ?
O9 Sc9 Sc1C 50.6(5) . . ?
O7 Sc9 Sc1C 30.9(4) . . ?
Sc1B Sc9 Sc1C 10.7(2) . . ?
Sc12 Sc9 Sc1A 60.0(6) . . ?
O9 Sc9 Sc1A 87.6(6) . . ?
O7 Sc9 Sc1A 48.7(4) . . ?
Sc1B Sc9 Sc1A 73.6(3) . . ?
Sc1C Sc9 Sc1A 67.8(3) . . ?
Sc1D Sc1A O8 32.3(5) . . ?
Sc1D Sc1A O7 56.3(6) . . ?
O8 Sc1A O7 63.1(6) . . ?
Sc1D Sc1A Sc12 103.5(7) . . ?
O8 Sc1A Sc12 103.1(6) . . ?
O7 Sc1A Sc12 47.3(5) . . ?
Sc1D Sc1A Sc9 106.9(7) . . ?
O8 Sc1A Sc9 96.6(6) . . ?
O7 Sc1A Sc9 53.2(5) . . ?
Sc12 Sc1A Sc9 17.6(2) . . ?
Sc1D Sc1A Sc1C 54.6(5) . . ?
O8 Sc1A Sc1C 47.2(4) . . ?
O7 Sc1A Sc1C 23.2(4) . . ?
Sc12 Sc1A Sc1C 56.1(3) . . ?
Sc9 Sc1A Sc1C 53.3(3) . . ?
Sc1D Sc1A Sc1B 60.0(5) . . ?
O8 Sc1A Sc1B 47.5(4) . . ?
O7 Sc1A Sc1B 30.2(4) . . ?
Sc12 Sc1A Sc1B 55.8(3) . . ?
Sc9 Sc1A Sc1B 50.1(3) . . ?
Sc1C Sc1A Sc1B 8.16(17) . . ?
Sc1C Sc1B O9 132.6(15) . . ?
Sc1C Sc1B O7 31.0(12) . . ?
O9 Sc1B O7 101.6(7) . . ?
Sc1C Sc1B O8 64.4(13) . . ?
O9 Sc1B O8 97.5(7) . . ?
O7 Sc1B O8 60.9(5) . . ?
Sc1C Sc1B Sc9 89.6(13) . . ?
O9 Sc1B Sc9 45.8(5) . . ?
O7 Sc1B Sc9 60.3(5) . . ?
O8 Sc1B Sc9 93.1(4) . . ?
Sc1C Sc1B Sc12 71.3(13) . . ?
O9 Sc1B Sc12 63.6(5) . . ?
O7 Sc1B Sc12 42.5(5) . . ?
O8 Sc1B Sc12 85.7(4) . . ?
Sc9 Sc1B Sc12 18.35(18) . . ?
Sc1C Sc1B Sc1D 46.5(12) . . ?
O9 Sc1B Sc1D 101.1(6) . . ?
O7 Sc1B Sc1D 38.4(5) . . ?
O8 Sc1B Sc1D 22.5(3) . . ?
Sc9 Sc1B Sc1D 80.3(3) . . ?
Sc12 Sc1B Sc1D 68.4(3) . . ?
Sc1C Sc1B Sc1A 61.9(12) . . ?
O9 Sc1B Sc1A 77.2(6) . . ?
O7 Sc1B Sc1A 38.3(5) . . ?
O8 Sc1B Sc1A 37.7(4) . . ?
Sc9 Sc1B Sc1A 56.3(3) . . ?
Sc12 Sc1B Sc1A 48.2(3) . . ?
Sc1D Sc1B Sc1A 25.7(3) . . ?
Sc1B Sc1C O7 138.2(16) . . ?
Sc1B Sc1C O9 37.2(12) . . ?
O7 Sc1C O9 101.0(8) . . ?
Sc1B Sc1C O8 104.2(14) . . ?
O7 Sc1C O8 69.9(7) . . ?
O9 Sc1C O8 93.0(6) . . ?
Sc1B Sc1C Sc1D 125.3(14) . . ?
O7 Sc1C Sc1D 44.5(6) . . ?
O9 Sc1C Sc1D 102.0(5) . . ?
O8 Sc1C Sc1D 26.0(4) . . ?
Sc1B Sc1C Sc9 79.6(13) . . ?
O7 Sc1C Sc9 60.7(6) . . ?
O9 Sc1C Sc9 44.7(4) . . ?
O8 Sc1C Sc9 96.0(5) . . ?
Sc1D Sc1C Sc9 85.6(3) . . ?
Sc1B Sc1C Sc12 98.6(14) . . ?
O7 Sc1C Sc12 42.7(6) . . ?
O9 Sc1C Sc12 63.3(5) . . ?
O8 Sc1C Sc12 92.0(5) . . ?
Sc1D Sc1C Sc12 75.0(3) . . ?
Sc9 Sc1C Sc12 18.97(18) . . ?
Sc1B Sc1C Sc1A 110.0(13) . . ?
O7 Sc1C Sc1A 38.8(6) . . ?
O9 Sc1C Sc1A 78.4(5) . . ?
O8 Sc1C Sc1A 40.8(4) . . ?
Sc1D Sc1C Sc1A 27.3(3) . . ?
Sc9 Sc1C Sc1A 58.9(3) . . ?
Sc12 Sc1C Sc1A 51.4(3) . . ?
O8 Sc1D Sc1A 104.4(10) . . ?
O8 Sc1D O7 93.9(9) . . ?
Sc1A Sc1D O7 83.3(7) . . ?
O8 Sc1D Sc1C 63.0(7) . . ?
Sc1A Sc1D Sc1C 98.1(6) . . ?
O7 Sc1D Sc1C 31.7(4) . . ?
O8 Sc1D Sc1B 56.9(7) . . ?
Sc1A Sc1D Sc1B 94.3(6) . . ?
O7 Sc1D Sc1B 37.0(4) . . ?
Sc1C Sc1D Sc1B 8.2(2) . . ?
O8 Sc1D Sc12 101.5(8) . . ?
Sc1A Sc1D Sc12 50.6(6) . . ?
O7 Sc1D Sc12 32.8(4) . . ?
Sc1C Sc1D Sc12 54.6(3) . . ?
Sc1B Sc1D Sc12 55.0(2) . . ?
Sc9 Sc12 O7 106.9(8) . . ?
Sc9 Sc12 Sc1A 102.4(7) . . ?
O7 Sc12 Sc1A 57.1(5) . . ?
Sc9 Sc12 Sc1C 79.6(6) . . ?
O7 Sc12 Sc1C 29.1(4) . . ?
Sc1A Sc12 Sc1C 72.5(4) . . ?
Sc9 Sc12 Sc1B 69.6(6) . . ?
O7 Sc12 Sc1B 38.8(4) . . ?
Sc1A Sc12 Sc1B 75.9(4) . . ?
Sc1C Sc12 Sc1B 10.1(2) . . ?
Sc9 Sc12 Sc1D 106.9(6) . . ?
O7 Sc12 Sc1D 31.2(4) . . ?
Sc1A Sc12 Sc1D 25.9(3) . . ?
Sc1C Sc12 Sc1D 50.4(3) . . ?
Sc1B Sc12 Sc1D 56.6(2) . . ?
Sc1C O7 Sc1B 10.7(4) . . ?
Sc1C O7 Sc1D 103.7(8) . . ?
Sc1B O7 Sc1D 104.6(7) . . ?
Sc1C O7 Sc12 108.2(9) . . ?
Sc1B O7 Sc12 98.7(7) . . ?
Sc1D O7 Sc12 116.0(7) . . ?
Sc1C O7 Sc1A 118.0(8) . . ?
Sc1B O7 Sc1A 111.5(7) . . ?
Sc1D O7 Sc1A 40.4(5) . . ?
Sc12 O7 Sc1A 75.6(6) . . ?
Sc1C O7 Sc9 88.3(7) . . ?
Sc1B O7 Sc9 78.3(6) . . ?
Sc1D O7 Sc9 115.9(6) . . ?
Sc12 O7 Sc9 21.2(3) . . ?
Sc1A O7 Sc9 78.1(6) . . ?
Sc1D O8 Sc1A 43.4(7) . . ?
Sc1D O8 Sc1C 91.0(8) . . ?
Sc1A O8 Sc1C 92.0(6) . . ?
Sc1D O8 Sc1B 100.6(9) . . ?
Sc1A O8 Sc1B 94.8(6) . . ?
Sc1C O8 Sc1B 11.4(2) . . ?
Sc1B O9 Sc9 93.9(7) . . ?
Sc1B O9 Sc1C 10.1(3) . . ?
Sc9 O9 Sc1C 84.7(6) . . ?
N1 Ni1 N3 177.47(5) . . ?
N1 Ni1 N2 89.94(2) . 6_565 ?
N3 Ni1 N2 90.00(3) . 6_565 ?
N1 Ni1 N2 89.94(3) . . ?
N3 Ni1 N2 90.00(2) . . ?
N2 Ni1 N2 177.53(5) 6_565 . ?
C6 N1 C6 104.04(12) 6_565 . ?
C6 N1 Ni1 127.94(6) 6_565 . ?
C6 N1 Ni1 127.94(6) . . ?
C1 N2 C4 104.21(9) . . ?
C1 N2 Ni1 127.92(7) . . ?
C4 N2 Ni1 127.84(7) . . ?
C9 N3 C9 104.15(12) 6_565 . ?
C9 N3 Ni1 127.87(6) 6_565 . ?
C9 N3 Ni1 127.87(6) . . ?
N2 C1 C8 125.00(10) . . ?
N2 C1 C2 111.69(10) . . ?
C8 C1 C2 123.29(10) . . ?
C3 C2 C1 106.16(10) . . ?
C3 C2 C11 128.98(11) . . ?
C1 C2 C11 124.79(12) . . ?
C2 C3 C4 106.29(10) . . ?
C2 C3 C13 129.12(11) . . ?
C4 C3 C13 124.55(11) . . ?
N2 C4 C5 125.09(10) . . ?
N2 C4 C3 111.65(10) . . ?
C5 C4 C3 123.23(10) . . ?
C6 C5 C4 123.98(10) . . ?
C6 C5 H5 118.0 . . ?
C4 C5 H5 118.0 . . ?
C5 C6 N1 125.17(10) . . ?
C5 C6 C7 123.22(10) . . ?
N1 C6 C7 111.59(10) . . ?
C7 C7 C6 106.39(7) 6_565 . ?
C7 C7 C15 128.75(8) 6_565 . ?
C6 C7 C15 124.69(12) . . ?
C9 C8 C1 123.79(10) . . ?
C9 C8 H8 118.1 . . ?
C1 C8 H8 118.1 . . ?
N3 C9 C8 125.34(10) . . ?
N3 C9 C10 111.71(10) . . ?
C8 C9 C10 122.92(10) . . ?
C10 C10 C9 106.20(7) 6_565 . ?
C10 C10 C17 128.78(8) 6_565 . ?
C9 C10 C17 124.87(12) . . ?
C2 C11 C12 113.02(14) . . ?
C2 C11 H11A 109.0 . . ?
C12 C11 H11A 109.0 . . ?
C2 C11 H11B 109.0 . . ?
C12 C11 H11B 109.0 . . ?
H11A C11 H11B 107.8 . . ?
C11 C12 H12A 109.5 . . ?
C11 C12 H12B 109.5 . . ?
H12A C12 H12B 109.5 . . ?
C11 C12 H12C 109.5 . . ?
H12A C12 H12C 109.5 . . ?
H12B C12 H12C 109.5 . . ?
C3 C13 C14 113.01(13) . . ?
C3 C13 H13A 109.0 . . ?
C14 C13 H13A 109.0 . . ?
C3 C13 H13B 109.0 . . ?
C14 C13 H13B 109.0 . . ?
H13A C13 H13B 107.8 . . ?
C13 C14 H14A 109.5 . . ?
C13 C14 H14B 109.5 . . ?
H14A C14 H14B 109.5 . . ?
C13 C14 H14C 109.5 . . ?
H14A C14 H14C 109.5 . . ?
H14B C14 H14C 109.5 . . ?
C7 C15 C16 111.86(12) . . ?
C7 C15 H15A 109.2 . . ?
C16 C15 H15A 109.2 . . ?
C7 C15 H15B 109.2 . . ?
C16 C15 H15B 109.2 . . ?
H15A C15 H15B 107.9 . . ?
C15 C16 H16A 109.5 . . ?
C15 C16 H16B 109.5 . . ?
H16A C16 H16B 109.5 . . ?
C15 C16 H16C 109.5 . . ?
H16A C16 H16C 109.5 . . ?
H16B C16 H16C 109.5 . . ?
C10 C17 C18 112.64(13) . . ?
C10 C17 H17A 109.1 . . ?
C18 C17 H17A 109.1 . . ?
C10 C17 H17B 109.1 . . ?
C18 C17 H17B 109.1 . . ?
H17A C17 H17B 107.8 . . ?
C17 C18 H18A 109.5 . . ?
C17 C18 H18B 109.5 . . ?
H18A C18 H18B 109.5 . . ?
C17 C18 H18C 109.5 . . ?
H18A C18 H18C 109.5 . . ?
H18B C18 H18C 109.5 . . ?
C48_4 C1_4 C2_4 122.5 . . ?
C48_4 C1_4 C5_4 110.0 . . ?
C2_4 C1_4 C5_4 117.8 . . ?
C48_4 C1_4 Sc4 81.5 . . ?
C2_4 C1_4 Sc4 62.6 . . ?
C5_4 C1_4 Sc4 98.00(5) . . ?
C4_4 C2_4 C1_4 116.2 . . ?
C4_4 C2_4 C3_4 117.9 . . ?
C1_4 C2_4 C3_4 117.3 . . ?
C4_4 C2_4 Sc4 91.99(5) . . ?
C1_4 C2_4 Sc4 78.59(6) . . ?
C3_4 C2_4 Sc4 70.53(6) . . ?
C11_4 C3_4 C47_4 114.5 . . ?
C11_4 C3_4 C2_4 119.6 . . ?
C47_4 C3_4 C2_4 117.3 . . ?
C11_4 C3_4 Sc4 93.71(6) . . ?
C47_4 C3_4 Sc4 80.51(5) . . ?
C2_4 C3_4 Sc4 67.25(6) . . ?
C2_4 C4_4 C9_4 118.3 . . ?
C2_4 C4_4 C8_4 125.9 . . ?
C9_4 C4_4 C8_4 108.7 . . ?
C2_4 C4_4 Sc4 54.4 . . ?
C9_4 C4_4 Sc4 88.65(5) . . ?
C8_4 C4_4 Sc4 104.4 . . ?
C7_4 C5_4 C59_4 124.9 . . ?
C7_4 C5_4 C1_4 124.8 . . ?
C59_4 C5_4 C1_4 104.1 . . ?
C7_4 C5_4 Sc4 97.0 . . ?
C59_4 C5_4 Sc4 94.6 . . ?
C1_4 C5_4 Sc4 51.6 . . ?
C60_4 C6_4 C7_4 121.5 . . ?
C60_4 C6_4 C17_4 104.9 . . ?
C7_4 C6_4 C17_4 121.3 . . ?
C5_4 C7_4 C8_4 116.7 . . ?
C5_4 C7_4 C6_4 114.3 . . ?
C8_4 C7_4 C6_4 117.5 . . ?
C7_4 C8_4 C4_4 118.2 . . ?
C7_4 C8_4 C19_4 121.9 . . ?
C4_4 C8_4 C19_4 106.4 . . ?
C4_4 C9_4 C10_4 122.3 . . ?
C4_4 C9_4 C13_4 107.7 . . ?
C10_4 C9_4 C13_4 123.4 . . ?
C11_4 C10_4 C9_4 117.6 . . ?
C11_4 C10_4 C12_4 118.0 . . ?
C9_4 C10_4 C12_4 117.9 . . ?
C10_4 C11_4 C3_4 124.0 . . ?
C10_4 C11_4 C23_4 120.4 . . ?
C3_4 C11_4 C23_4 106.0 . . ?
C10_4 C11_4 Sc4 90.5 . . ?
C3_4 C11_4 Sc4 54.4 . . ?
C23_4 C11_4 Sc4 94.3 . . ?
C21_4 C12_4 C16_4 113.5 . . ?
C21_4 C12_4 C10_4 123.3 . . ?
C16_4 C12_4 C10_4 115.1 . . ?
C19_4 C13_4 C15_4 124.8 . . ?
C19_4 C13_4 C9_4 110.3 . . ?
C15_4 C13_4 C9_4 117.9 . . ?
C20_4 C14_4 C15_4 120.3 . . ?
C20_4 C14_4 C29_4 109.8 . . ?
C15_4 C14_4 C29_4 119.4 . . ?
C20_4 C14_4 Sc1 66.8 . . ?
C15_4 C14_4 Sc1 95.49(5) . . ?
C29_4 C14_4 Sc1 74.2 . . ?
C16_4 C15_4 C13_4 118.3 . . ?
C16_4 C15_4 C14_4 119.0 . . ?
C13_4 C15_4 C14_4 116.1 . . ?
C15_4 C16_4 C12_4 127.1 . . ?
C15_4 C16_4 C31_4 126.3 . . ?
C12_4 C16_4 C31_4 100.0 . . ?
C77_4 C17_4 C6_4 107.9 . . ?
C77_4 C17_4 C18_4 112.4 . . ?
C6_4 C17_4 C18_4 124.9 . . ?
C20_4 C18_4 C19_4 121.5 . . ?
C20_4 C18_4 C17_4 121.9 . . ?
C19_4 C18_4 C17_4 108.9 . . ?
C20_4 C18_4 Sc1 56.9 . . ?
C19_4 C18_4 Sc1 98.9 . . ?
C17_4 C18_4 Sc1 90.1 . . ?
C13_4 C19_4 C8_4 106.9 . . ?
C13_4 C19_4 C18_4 114.0 . . ?
C8_4 C19_4 C18_4 124.5 . . ?
C18_4 C20_4 C14_4 122.7 . . ?
C18_4 C20_4 C80_4 123.4 . . ?
C14_4 C20_4 C80_4 106.4 . . ?
C18_4 C20_4 Sc1 95.4 . . ?
C14_4 C20_4 Sc1 79.0 . . ?
C80_4 C20_4 Sc1 66.6 . . ?
C25_4 C21_4 C12_4 106.7 . . ?
C25_4 C21_4 C22_4 121.2 . . ?
C12_4 C21_4 C22_4 119.0 . . ?
C23_4 C22_4 C24_4 116.5 . . ?
C23_4 C22_4 C21_4 116.3 . . ?
C24_4 C22_4 C21_4 115.7 . . ?
C22_4 C23_4 C35_4 123.5 . . ?
C22_4 C23_4 C11_4 122.7 . . ?
C35_4 C23_4 C11_4 106.1 . . ?
C22_4 C24_4 C28_4 123.3 . . ?
C22_4 C24_4 C33_4 119.7 . . ?
C28_4 C24_4 C33_4 105.0 . . ?
C31_4 C25_4 C21_4 107.5 . . ?
C31_4 C25_4 C27_4 118.0 . . ?
C21_4 C25_4 C27_4 122.8 . . ?
C41_4 C26_4 C27_4 127.0 . . ?
C41_4 C26_4 C32_4 106.4 . . ?
C27_4 C26_4 C32_4 120.0 . . ?
C25_4 C27_4 C28_4 116.1 . . ?
C25_4 C27_4 C26_4 119.1 . . ?
C28_4 C27_4 C26_4 112.4 . . ?
C24_4 C28_4 C27_4 120.8 . . ?
C24_4 C28_4 C43_4 109.4 . . ?
C27_4 C28_4 C43_4 118.9 . . ?
C24_4 C28_4 Sc3 86.3 . . ?
C27_4 C28_4 Sc3 96.8 . . ?
C43_4 C28_4 Sc3 52.4 . . ?
C30_4 C29_4 C14_4 121.9 . . ?
C30_4 C29_4 C73_4 123.6 . . ?
C14_4 C29_4 C73_4 104.4 . . ?
C30_4 C29_4 Sc1 97.91(5) . . ?
C14_4 C29_4 Sc1 72.5 . . ?
C73_4 C29_4 Sc1 65.4 . . ?
C29_4 C30_4 C32_4 117.5 . . ?
C29_4 C30_4 C31_4 121.8 . . ?
C32_4 C30_4 C31_4 113.7 . . ?
C25_4 C31_4 C30_4 126.4 . . ?
C25_4 C31_4 C16_4 112.1 . . ?
C30_4 C31_4 C16_4 111.2 . . ?
C30_4 C32_4 C76_4 122.0 . . ?
C30_4 C32_4 C26_4 122.6 . . ?
C76_4 C32_4 C26_4 106.6 . . ?
C37_4 C33_4 C34_4 125.1 . . ?
C37_4 C33_4 C24_4 107.9 . . ?
C34_4 C33_4 C24_4 119.9 . . ?
C37_4 C33_4 Sc3 54.5 . . ?
C34_4 C33_4 Sc3 101.0 . . ?
C24_4 C33_4 Sc3 86.76(5) . . ?
C35_4 C34_4 C33_4 119.0 . . ?
C35_4 C34_4 C36_4 118.7 . . ?
C33_4 C34_4 C36_4 114.9 . . ?
C34_4 C35_4 C23_4 121.1 . . ?
C34_4 C35_4 C47_4 119.9 . . ?
C23_4 C35_4 C47_4 109.3 . . ?
C34_4 C36_4 C45_4 121.0 . . ?
C34_4 C36_4 C40_4 120.4 . . ?
C45_4 C36_4 C40_4 109.0 . . ?
C33_4 C37_4 C43_4 111.1 . . ?
C33_4 C37_4 C39_4 113.7 . . ?
C43_4 C37_4 C39_4 128.4 . . ?
C33_4 C37_4 Sc3 93.37(5) . . ?
C43_4 C37_4 Sc3 69.42(6) . . ?
C39_4 C37_4 Sc3 83.60(7) . . ?
C53_4 C38_4 C44_4 107.6 . . ?
C53_4 C38_4 C39_4 120.1 . . ?
C44_4 C38_4 C39_4 123.6 . . ?
C53_4 C38_4 Sc3 110.4 . . ?
C44_4 C38_4 Sc3 69.4 . . ?
C39_4 C38_4 Sc3 67.3 . . ?
C40_4 C39_4 C37_4 123.4 . . ?
C40_4 C39_4 C38_4 120.3 . . ?
C37_4 C39_4 C38_4 107.4 . . ?
C40_4 C39_4 Sc3 103.6 . . ?
C37_4 C39_4 Sc3 59.01(5) . . ?
C38_4 C39_4 Sc3 76.1 . . ?
C39_4 C40_4 C36_4 122.2 . . ?
C39_4 C40_4 C55_4 121.8 . . ?
C36_4 C40_4 C55_4 108.3 . . ?
C42_4 C41_4 C26_4 119.3 . . ?
C42_4 C41_4 C69_4 124.3 . . ?
C26_4 C41_4 C69_4 107.7 . . ?
C42_4 C41_4 Sc3 53.0 . . ?
C26_4 C41_4 Sc3 89.00(5) . . ?
C69_4 C41_4 Sc3 103.20(5) . . ?
C41_4 C42_4 C43_4 116.5 . . ?
C41_4 C42_4 C44_4 114.0 . . ?
C43_4 C42_4 C44_4 122.1 . . ?
C41_4 C42_4 Sc3 97.42(5) . . ?
C43_4 C42_4 Sc3 65.59(5) . . ?
C44_4 C42_4 Sc3 81.92(6) . . ?
C42_4 C43_4 C37_4 119.3 . . ?
C42_4 C43_4 C28_4 125.7 . . ?
C37_4 C43_4 C28_4 106.5 . . ?
C42_4 C43_4 Sc3 76.7 . . ?
C37_4 C43_4 Sc3 70.27(5) . . ?
C28_4 C43_4 Sc3 94.15(6) . . ?
C72_4 C44_4 C42_4 125.5 . . ?
C72_4 C44_4 C38_4 109.2 . . ?
C42_4 C44_4 C38_4 118.6 . . ?
C72_4 C44_4 Sc3 107.7 . . ?
C42_4 C44_4 Sc3 63.45(5) . . ?
C38_4 C44_4 Sc3 76.1 . . ?
C46_4 C45_4 C36_4 121.1 . . ?
C46_4 C45_4 C49_4 121.0 . . ?
C36_4 C45_4 C49_4 107.7 . . ?
C45_4 C46_4 C47_4 118.6 . . ?
C45_4 C46_4 C48_4 117.1 . . ?
C47_4 C46_4 C48_4 118.2 . . ?
C45_4 C46_4 Sc4 107.1 . . ?
C47_4 C46_4 Sc4 67.1 . . ?
C48_4 C46_4 Sc4 72.99(6) . . ?
C46_4 C47_4 C3_4 124.7 . . ?
C46_4 C47_4 C35_4 120.4 . . ?
C3_4 C47_4 C35_4 104.0 . . ?
C46_4 C47_4 Sc4 79.31(5) . . ?
C3_4 C47_4 Sc4 62.8 . . ?
C35_4 C47_4 Sc4 97.53(6) . . ?
C1_4 C48_4 C52_4 108.7 . . ?
C1_4 C48_4 C46_4 119.6 . . ?
C52_4 C48_4 C46_4 121.1 . . ?
C1_4 C48_4 Sc4 64.5 . . ?
C52_4 C48_4 Sc4 102.3 . . ?
C46_4 C48_4 Sc4 72.97(5) . . ?
C51_4 C49_4 C55_4 124.7 . . ?
C51_4 C49_4 C45_4 119.4 . . ?
C55_4 C49_4 C45_4 106.7 . . ?
C57_4 C50_4 C56_4 117.2 . . ?
C57_4 C50_4 C51_4 119.4 . . ?
C56_4 C50_4 C51_4 116.5 . . ?
C57_4 C50_4 Sc2 72.04(5) . . ?
C56_4 C50_4 Sc2 80.50(5) . . ?
C51_4 C50_4 Sc2 91.30(5) . . ?
C52_4 C51_4 C49_4 119.7 . . ?
C52_4 C51_4 C50_4 116.5 . . ?
C49_4 C51_4 C50_4 115.5 . . ?
C52_4 C51_4 Sc2 92.8 . . ?
C49_4 C51_4 Sc2 92.6 . . ?
C50_4 C51_4 Sc2 55.3 . . ?
C51_4 C52_4 C48_4 121.4 . . ?
C51_4 C52_4 C59_4 122.9 . . ?
C48_4 C52_4 C59_4 107.1 . . ?
C38_4 C53_4 C65_4 108.5 . . ?
C38_4 C53_4 C54_4 119.0 . . ?
C65_4 C53_4 C54_4 120.9 . . ?
C56_4 C54_4 C55_4 119.4 . . ?
C56_4 C54_4 C53_4 115.6 . . ?
C55_4 C54_4 C53_4 113.8 . . ?
C49_4 C55_4 C40_4 108.3 . . ?
C49_4 C55_4 C54_4 119.2 . . ?
C40_4 C55_4 C54_4 124.8 . . ?
C54_4 C56_4 C50_4 123.8 . . ?
C54_4 C56_4 C68_4 125.3 . . ?
C50_4 C56_4 C68_4 97.9 . . ?
C54_4 C56_4 Sc2 94.1 . . ?
C50_4 C56_4 Sc2 65.06(5) . . ?
C68_4 C56_4 Sc2 71.5 . . ?
C50_4 C57_4 C61_4 104.9 . . ?
C50_4 C57_4 C58_4 122.9 . . ?
C61_4 C57_4 C58_4 126.1 . . ?
C50_4 C57_4 Sc2 75.4 . . ?
C61_4 C57_4 Sc2 74.91(5) . . ?
C58_4 C57_4 Sc2 93.1 . . ?
C59_4 C58_4 C60_4 116.2 . . ?
C59_4 C58_4 C57_4 119.5 . . ?
C60_4 C58_4 C57_4 117.4 . . ?
C59_4 C58_4 Sc2 95.2 . . ?
C60_4 C58_4 Sc2 93.9 . . ?
C57_4 C58_4 Sc2 55.7 . . ?
C58_4 C59_4 C52_4 118.7 . . ?
C58_4 C59_4 C5_4 120.1 . . ?
C52_4 C59_4 C5_4 110.0 . . ?
C64_4 C60_4 C6_4 113.1 . . ?
C64_4 C60_4 C58_4 116.0 . . ?
C6_4 C60_4 C58_4 122.4 . . ?
C57_4 C61_4 C68_4 112.4 . . ?
C57_4 C61_4 C63_4 116.4 . . ?
C68_4 C61_4 C63_4 123.0 . . ?
C57_4 C61_4 Sc2 71.60(6) . . ?
C68_4 C61_4 Sc2 79.6 . . ?
C63_4 C61_4 Sc2 89.4 . . ?
C78_4 C62_4 C63_4 120.8 . . ?
C78_4 C62_4 C66_4 108.2 . . ?
C63_4 C62_4 C66_4 120.4 . . ?
C64_4 C63_4 C62_4 119.1 . . ?
C64_4 C63_4 C61_4 117.4 . . ?
C62_4 C63_4 C61_4 116.5 . . ?
C64_4 C63_4 Sc2 91.5 . . ?
C62_4 C63_4 Sc2 94.0 . . ?
C61_4 C63_4 Sc2 58.0 . . ?
C63_4 C64_4 C60_4 126.5 . . ?
C63_4 C64_4 C77_4 122.3 . . ?
C60_4 C64_4 C77_4 104.8 . . ?
C72_4 C65_4 C53_4 104.7 . . ?
C72_4 C65_4 C67_4 118.9 . . ?
C53_4 C65_4 C67_4 121.6 . . ?
C67_4 C66_4 C70_4 124.6 . . ?
C67_4 C66_4 C62_4 121.7 . . ?
C70_4 C66_4 C62_4 107.1 . . ?
C66_4 C67_4 C68_4 119.3 . . ?
C66_4 C67_4 C65_4 114.5 . . ?
C68_4 C67_4 C65_4 113.2 . . ?
C61_4 C68_4 C56_4 107.6 . . ?
C61_4 C68_4 C67_4 118.6 . . ?
C56_4 C68_4 C67_4 123.1 . . ?
C61_4 C68_4 Sc2 67.0 . . ?
C56_4 C68_4 Sc2 74.8 . . ?
C67_4 C68_4 Sc2 93.76(5) . . ?
C76_4 C69_4 C71_4 122.4 . . ?
C76_4 C69_4 C41_4 110.2 . . ?
C71_4 C69_4 C41_4 118.2 . . ?
C71_4 C70_4 C74_4 121.8 . . ?
C71_4 C70_4 C66_4 122.5 . . ?
C74_4 C70_4 C66_4 107.6 . . ?
C70_4 C71_4 C72_4 117.0 . . ?
C70_4 C71_4 C69_4 116.4 . . ?
C72_4 C71_4 C69_4 117.9 . . ?
C44_4 C72_4 C71_4 119.9 . . ?
C44_4 C72_4 C65_4 110.0 . . ?
C71_4 C72_4 C65_4 122.1 . . ?
C80_4 C73_4 C75_4 122.6 . . ?
C80_4 C73_4 C29_4 110.0 . . ?
C75_4 C73_4 C29_4 117.2 . . ?
C80_4 C73_4 Sc1 67.6 . . ?
C75_4 C73_4 Sc1 90.3 . . ?
C29_4 C73_4 Sc1 79.7 . . ?
C75_4 C74_4 C70_4 122.7 . . ?
C75_4 C74_4 C78_4 118.9 . . ?
C70_4 C74_4 C78_4 107.3 . . ?
C74_4 C75_4 C73_4 118.9 . . ?
C74_4 C75_4 C76_4 114.0 . . ?
C73_4 C75_4 C76_4 120.7 . . ?
C74_4 C75_4 Sc1 89.5 . . ?
C73_4 C75_4 Sc1 58.5 . . ?
C76_4 C75_4 Sc1 98.5 . . ?
C69_4 C76_4 C32_4 109.0 . . ?
C69_4 C76_4 C75_4 122.5 . . ?
C32_4 C76_4 C75_4 118.9 . . ?
C17_4 C77_4 C79_4 126.2 . . ?
C17_4 C77_4 C64_4 109.4 . . ?
C79_4 C77_4 C64_4 115.2 . . ?
C62_4 C78_4 C79_4 122.7 . . ?
C62_4 C78_4 C74_4 109.8 . . ?
C79_4 C78_4 C74_4 119.5 . . ?
C78_4 C79_4 C80_4 118.1 . . ?
C78_4 C79_4 C77_4 119.6 . . ?
C80_4 C79_4 C77_4 115.3 . . ?
C78_4 C79_4 Sc1 91.7 . . ?
C80_4 C79_4 Sc1 59.9 . . ?
C77_4 C79_4 Sc1 91.8 . . ?
C73_4 C80_4 C79_4 121.7 . . ?
C73_4 C80_4 C20_4 109.2 . . ?
C79_4 C80_4 C20_4 120.5 . . ?
C73_4 C80_4 Sc1 77.43(5) . . ?
C79_4 C80_4 Sc1 85.87(5) . . ?
C20_4 C80_4 Sc1 76.67(5) . . ?
C2_5 C1_5 C44_5 119.5(5) . . ?
C2_5 C1_5 C5_5 122.4(5) . . ?
C44_5 C1_5 C5_5 108.6(6) . . ?
C2_5 C1_5 Sc8 82.5(3) . . ?
C44_5 C1_5 Sc8 92.2(2) . . ?
C5_5 C1_5 Sc8 65.1(3) . . ?
C2_5 C1_5 Sc8 93.7(3) . 6_565 ?
C44_5 C1_5 Sc8 88.1(2) . 6_565 ?
C5_5 C1_5 Sc8 56.8(3) . 6_565 ?
Sc8 C1_5 Sc8 11.32(12) . 6_565 ?
C1_5 C2_5 C3_5 120.8(6) . . ?
C1_5 C2_5 C4_5 117.3(5) . . ?
C3_5 C2_5 C4_5 113.8(7) . . ?
C1_5 C2_5 Sc8 63.0(2) . . ?
C3_5 C2_5 Sc8 103.8(2) . . ?
C4_5 C2_5 Sc8 76.7(2) . . ?
C10_5 C3_5 C2_5 124.9(7) . . ?
C10_5 C3_5 C43_5 107.2(5) . . ?
C2_5 C3_5 C43_5 120.0(7) . . ?
C8_5 C4_5 C6_5 109.0(5) . . ?
C8_5 C4_5 C2_5 120.9(6) . . ?
C6_5 C4_5 C2_5 121.7(5) . . ?
C8_5 C4_5 Sc8 106.5(3) . . ?
C6_5 C4_5 Sc8 69.6(3) . . ?
C2_5 C4_5 Sc8 69.0(2) . . ?
C1_5 C5_5 C1_5 106.8(8) 6_565 . ?
C1_5 C5_5 C7_5 120.7(4) 6_565 . ?
C1_5 C5_5 C7_5 120.7(4) . . ?
C1_5 C5_5 Sc8 74.9(3) 6_565 6_565 ?
C1_5 C5_5 Sc8 86.9(4) . 6_565 ?
C7_5 C5_5 Sc8 74.5(3) . 6_565 ?
C1_5 C5_5 Sc8 86.9(4) 6_565 . ?
C1_5 C5_5 Sc8 74.9(3) . . ?
C7_5 C5_5 Sc8 74.5(3) . . ?
Sc8 C5_5 Sc8 14.79(15) 6_565 . ?
C7_5 C6_5 C4_5 120.6(5) . . ?
C7_5 C6_5 C17_5 122.3(5) . . ?
C4_5 C6_5 C17_5 107.7(5) . . ?
C7_5 C6_5 Sc8 62.3(3) . . ?
C4_5 C6_5 Sc8 76.6(2) . . ?
C17_5 C6_5 Sc8 104.6(3) . . ?
C7_5 C6_5 Sc8 53.9(3) . 6_565 ?
C4_5 C6_5 Sc8 86.9(3) . 6_565 ?
C17_5 C6_5 Sc8 103.4(3) . 6_565 ?
Sc8 C6_5 Sc8 10.39(11) . 6_565 ?
C6_5 C7_5 C6_5 117.4(7) . 6_565 ?
C6_5 C7_5 C5_5 117.1(4) . . ?
C6_5 C7_5 C5_5 117.1(4) 6_565 . ?
C6_5 C7_5 Sc8 94.0(3) . 6_565 ?
C6_5 C7_5 Sc8 82.2(3) 6_565 6_565 ?
C5_5 C7_5 Sc8 65.1(4) . 6_565 ?
C6_5 C7_5 Sc8 82.2(3) . . ?
C6_5 C7_5 Sc8 94.0(3) 6_565 . ?
C5_5 C7_5 Sc8 65.1(4) . . ?
Sc8 C7_5 Sc8 13.91(15) 6_565 . ?
C4_5 C8_5 C12_5 108.6(5) . . ?
C4_5 C8_5 C9_5 126.7(6) . . ?
C12_5 C8_5 C9_5 115.0(6) . . ?
C4_5 C8_5 Sc7 100.5(2) . 6_565 ?
C12_5 C8_5 Sc7 72.8(3) . 6_565 ?
C9_5 C8_5 Sc7 66.6(2) . 6_565 ?
C11_5 C9_5 C10_5 122.5(5) . . ?
C11_5 C9_5 C8_5 120.4(6) . . ?
C10_5 C9_5 C8_5 109.7(7) . . ?
C11_5 C9_5 Sc7 67.6(2) . 6_565 ?
C10_5 C9_5 Sc7 95.4(2) . 6_565 ?
C8_5 C9_5 Sc7 81.8(3) . 6_565 ?
C3_5 C10_5 C21_5 108.1(5) . . ?
C3_5 C10_5 C9_5 123.7(5) . . ?
C21_5 C10_5 C9_5 119.1(5) . . ?
C9_5 C11_5 C15_5 128.0(6) . . ?
C9_5 C11_5 C19_5 118.7(5) . . ?
C15_5 C11_5 C19_5 102.7(5) . . ?
C9_5 C11_5 Sc7 83.0(2) . 6_565 ?
C15_5 C11_5 Sc7 71.3(2) . 6_565 ?
C19_5 C11_5 Sc7 83.6(3) . 6_565 ?
C9_5 C11_5 Sc6 102.5(2) . . ?
C15_5 C11_5 Sc6 56.0(2) . . ?
C19_5 C11_5 Sc6 77.0(2) . . ?
Sc7 C11_5 Sc6 19.81(7) 6_565 . ?
C14_5 C12_5 C17_5 121.5(5) . . ?
C14_5 C12_5 C8_5 123.6(5) . . ?
C17_5 C12_5 C8_5 107.0(5) . . ?
C14_5 C12_5 Sc7 67.1(2) . 6_565 ?
C17_5 C12_5 Sc7 102.4(3) . 6_565 ?
C8_5 C12_5 Sc7 76.4(2) . 6_565 ?
C14_5 C13_5 C18_5 121.1(5) . . ?
C14_5 C13_5 C27_5 122.5(5) . . ?
C18_5 C13_5 C27_5 107.5(5) . . ?
C14_5 C13_5 Sc6 69.0(3) . . ?
C18_5 C13_5 Sc6 108.3(3) . . ?
C27_5 C13_5 Sc6 68.0(2) . . ?
C12_5 C14_5 C13_5 119.7(5) . . ?
C12_5 C14_5 C15_5 118.6(5) . . ?
C13_5 C14_5 C15_5 113.4(6) . . ?
C12_5 C14_5 Sc6 102.7(3) . . ?
C13_5 C14_5 Sc6 79.1(3) . . ?
C15_5 C14_5 Sc6 59.3(2) . . ?
C12_5 C14_5 Sc7 83.0(3) . 6_565 ?
C13_5 C14_5 Sc7 92.1(3) . 6_565 ?
C15_5 C14_5 Sc7 66.1(2) . 6_565 ?
Sc6 C14_5 Sc7 20.07(7) . 6_565 ?
C29_5 C15_5 C11_5 113.4(6) . . ?
C29_5 C15_5 C14_5 122.8(5) . . ?
C11_5 C15_5 C14_5 114.2(6) . . ?
C29_5 C15_5 Sc6 66.3(3) . . ?
C11_5 C15_5 Sc6 90.4(3) . . ?
C14_5 C15_5 Sc6 83.5(2) . . ?
C29_5 C15_5 Sc7 86.1(3) . 6_565 ?
C11_5 C15_5 Sc7 73.9(2) . 6_565 ?
C14_5 C15_5 Sc7 78.4(2) . 6_565 ?
Sc6 C15_5 Sc7 21.63(8) . 6_565 ?
C18_5 C16_5 C17_5 117.1(4) . . ?
C18_5 C16_5 C17_5 117.1(4) . 6_565 ?
C17_5 C16_5 C17_5 113.7(10) . 6_565 ?
C12_5 C17_5 C6_5 107.6(5) . . ?
C12_5 C17_5 C16_5 118.9(6) . . ?
C6_5 C17_5 C16_5 122.1(7) . . ?
C16_5 C18_5 C13_5 121.6(4) . . ?
C16_5 C18_5 C13_5 121.6(4) . 6_565 ?
C13_5 C18_5 C13_5 107.7(6) . 6_565 ?
C23_5 C19_5 C20_5 129.9(7) . . ?
C23_5 C19_5 C11_5 101.8(6) . . ?
C20_5 C19_5 C11_5 119.7(5) . . ?
C23_5 C19_5 Sc6 60.1(2) . . ?
C20_5 C19_5 Sc6 108.4(3) . . ?
C11_5 C19_5 Sc6 68.9(2) . . ?
C23_5 C19_5 Sc7 78.7(3) . 6_565 ?
C20_5 C19_5 Sc7 96.4(2) . 6_565 ?
C11_5 C19_5 Sc7 61.69(19) . 6_565 ?
Sc6 C19_5 Sc7 18.62(7) . 6_565 ?
C19_5 C20_5 C21_5 120.7(5) . . ?
C19_5 C20_5 C22_5 113.5(5) . . ?
C21_5 C20_5 C22_5 117.8(5) . . ?
C20_5 C21_5 C33_5 122.4(5) . . ?
C20_5 C21_5 C10_5 119.1(5) . . ?
C33_5 C21_5 C10_5 107.8(5) . . ?
C26_5 C22_5 C20_5 123.1(5) . . ?
C26_5 C22_5 C31_5 107.7(5) . . ?
C20_5 C22_5 C31_5 120.1(4) . . ?
C29_5 C23_5 C19_5 118.0(8) . . ?
C29_5 C23_5 C25_5 118.7(5) . . ?
C19_5 C23_5 C25_5 115.7(6) . . ?
C29_5 C23_5 Sc6 59.7(3) . . ?
C19_5 C23_5 Sc6 89.5(3) . . ?
C25_5 C23_5 Sc6 94.3(3) . . ?
C29_5 C23_5 Sc7 70.3(3) . 6_565 ?
C19_5 C23_5 Sc7 72.6(3) . 6_565 ?
C25_5 C23_5 Sc7 100.8(2) . 6_565 ?
Sc6 C23_5 Sc7 16.91(8) . 6_565 ?
C30_5 C24_5 C25_5 119.2(6) . . ?
C30_5 C24_5 C38_5 108.8(6) . . ?
C25_5 C24_5 C38_5 120.8(5) . . ?
C24_5 C25_5 C26_5 117.6(5) . . ?
C24_5 C25_5 C23_5 118.2(5) . . ?
C26_5 C25_5 C23_5 115.8(5) . . ?
C22_5 C26_5 C40_5 108.1(5) . . ?
C22_5 C26_5 C25_5 121.8(5) . . ?
C40_5 C26_5 C25_5 122.9(5) . . ?
C28_5 C27_5 C27_5 119.6(5) . 6_565 ?
C28_5 C27_5 C13_5 124.5(7) . . ?
C27_5 C27_5 C13_5 108.6(3) 6_565 . ?
C28_5 C27_5 Sc6 64.2(2) . . ?
C27_5 C27_5 Sc6 104.86(16) 6_565 . ?
C13_5 C27_5 Sc6 78.9(3) . . ?
C27_5 C28_5 C30_5 123.0(9) . . ?
C27_5 C28_5 C29_5 114.3(7) . . ?
C30_5 C28_5 C29_5 115.4(7) . . ?
C27_5 C28_5 Sc6 82.1(3) . . ?
C30_5 C28_5 Sc6 97.6(3) . . ?
C29_5 C28_5 Sc6 62.2(2) . . ?
C23_5 C29_5 C15_5 104.0(6) . . ?
C23_5 C29_5 C28_5 123.2(6) . . ?
C15_5 C29_5 C28_5 122.3(6) . . ?
C23_5 C29_5 Sc6 85.1(2) . . ?
C15_5 C29_5 Sc6 75.3(3) . . ?
C28_5 C29_5 Sc6 77.5(3) . . ?
C23_5 C29_5 Sc7 81.1(2) . 6_565 ?
C15_5 C29_5 Sc7 62.8(2) . 6_565 ?
C28_5 C29_5 Sc7 91.8(3) . 6_565 ?
Sc6 C29_5 Sc7 15.03(10) . 6_565 ?
C28_5 C30_5 C24_5 124.7(7) . . ?
C28_5 C30_5 C30_5 117.4(5) . 6_565 ?
C24_5 C30_5 C30_5 107.1(5) . 6_565 ?
C28_5 C30_5 Sc6 52.7(2) . . ?
C24_5 C30_5 Sc6 88.3(3) . . ?
C30_5 C30_5 Sc6 102.24(18) 6_565 . ?
C32_5 C31_5 C35_5 122.9(4) . . ?
C32_5 C31_5 C22_5 120.5(4) . . ?
C35_5 C31_5 C22_5 107.0(4) . . ?
C32_5 C31_5 Sc5 77.1(2) . . ?
C35_5 C31_5 Sc5 67.9(2) . . ?
C22_5 C31_5 Sc5 95.7(2) . . ?
C31_5 C32_5 C34_5 118.7(4) . . ?
C31_5 C32_5 C33_5 122.0(5) . . ?
C34_5 C32_5 C33_5 113.1(5) . . ?
C31_5 C32_5 Sc5 72.6(2) . . ?
C34_5 C32_5 Sc5 70.60(19) . . ?
C33_5 C32_5 Sc5 103.3(2) . . ?
C43_5 C33_5 C21_5 108.2(5) . . ?
C43_5 C33_5 C32_5 121.7(5) . . ?
C21_5 C33_5 C32_5 116.9(5) . . ?
C37_5 C34_5 C32_5 120.2(5) . . ?
C37_5 C34_5 C41_5 106.1(4) . . ?
C32_5 C34_5 C41_5 124.0(4) . . ?
C37_5 C34_5 Sc5 67.3(2) . . ?
C32_5 C34_5 Sc5 76.3(2) . . ?
C41_5 C34_5 Sc5 96.2(2) . . ?
C37_5 C34_5 Sc5 56.7(2) . 6_565 ?
C32_5 C34_5 Sc5 89.7(2) . 6_565 ?
C41_5 C34_5 Sc5 91.0(2) . 6_565 ?
Sc5 C34_5 Sc5 13.61(10) . 6_565 ?
C40_5 C35_5 C36_5 123.7(5) . . ?
C40_5 C35_5 C31_5 107.9(4) . . ?
C36_5 C35_5 C31_5 119.4(4) . . ?
C40_5 C35_5 Sc5 94.2(2) . . ?
C36_5 C35_5 Sc5 69.0(3) . . ?
C31_5 C35_5 Sc5 78.4(2) . . ?
C40_5 C35_5 Sc5 94.0(3) . 6_565 ?
C36_5 C35_5 Sc5 57.9(2) . 6_565 ?
C31_5 C35_5 Sc5 91.7(2) . 6_565 ?
Sc5 C35_5 Sc5 13.88(11) . 6_565 ?
C37_5 C36_5 C35_5 118.1(3) . . ?
C37_5 C36_5 C35_5 118.1(3) . 6_565 ?
C35_5 C36_5 C35_5 114.8(6) . 6_565 ?
C37_5 C36_5 Sc5 74.1(3) . 6_565 ?
C35_5 C36_5 Sc5 90.5(2) . 6_565 ?
C35_5 C36_5 Sc5 75.7(2) 6_565 6_565 ?
C37_5 C36_5 Sc5 74.1(3) . . ?
C35_5 C36_5 Sc5 75.7(2) . . ?
C35_5 C36_5 Sc5 90.5(2) 6_565 . ?
Sc5 C36_5 Sc5 17.43(13) 6_565 . ?
C34_5 C37_5 C34_5 110.7(6) . 6_565 ?
C34_5 C37_5 C36_5 120.6(3) . . ?
C34_5 C37_5 C36_5 120.6(3) 6_565 . ?
C34_5 C37_5 Sc5 93.3(3) . 6_565 ?
C34_5 C37_5 Sc5 79.3(2) 6_565 6_565 ?
C36_5 C37_5 Sc5 70.3(2) . 6_565 ?
C34_5 C37_5 Sc5 79.3(2) . . ?
C34_5 C37_5 Sc5 93.3(3) 6_565 . ?
C36_5 C37_5 Sc5 70.3(2) . . ?
Sc5 C37_5 Sc5 17.06(13) 6_565 . ?
C24_5 C38_5 C24_5 108.2(7) . 6_565 ?
C24_5 C38_5 C39_5 121.5(4) . . ?
C24_5 C38_5 C39_5 121.5(4) 6_565 . ?
C40_5 C39_5 C40_5 117.3(6) 6_565 . ?
C40_5 C39_5 C38_5 117.2(3) 6_565 . ?
C40_5 C39_5 C38_5 117.2(3) . . ?
C35_5 C40_5 C26_5 109.1(5) . . ?
C35_5 C40_5 C39_5 120.3(5) . . ?
C26_5 C40_5 C39_5 119.7(5) . . ?
C35_5 C40_5 Sc5 56.7(2) . . ?
C26_5 C40_5 Sc5 89.5(3) . . ?
C39_5 C40_5 Sc5 90.2(3) . . ?
C41_5 C41_5 C42_5 118.5(4) 6_565 . ?
C41_5 C41_5 C34_5 108.5(3) 6_565 . ?
C42_5 C41_5 C34_5 123.8(5) . . ?
C44_5 C42_5 C41_5 123.8(6) . . ?
C44_5 C42_5 C43_5 117.3(5) . . ?
C41_5 C42_5 C43_5 112.0(5) . . ?
C33_5 C43_5 C3_5 108.7(5) . . ?
C33_5 C43_5 C42_5 124.6(5) . . ?
C3_5 C43_5 C42_5 117.3(5) . . ?
C42_5 C44_5 C1_5 124.9(6) . . ?
C42_5 C44_5 C44_5 117.7(4) . 6_565 ?
C1_5 C44_5 C44_5 108.0(3) . 6_565 ?
C42_5 C44_5 Sc8 103.2(2) . . ?
C1_5 C44_5 Sc8 55.5(2) . . ?
C44_5 C44_5 Sc8 79.84(16) 6_565 . ?
C42_5 C44_5 Sc8 107.8(2) . 6_565 ?
C1_5 C44_5 Sc8 61.4(2) . 6_565 ?
C44_5 C44_5 Sc8 69.10(15) 6_565 6_565 ?
Sc8 C44_5 Sc8 10.74(11) . 6_565 ?
C88 C83 C84 120.5(3) . . ?
C88 C83 H83 119.8 . . ?
C84 C83 H83 119.8 . . ?
C85 C84 C83 119.7(3) . . ?
C85 C84 H84 120.1 . . ?
C83 C84 H84 120.1 . . ?
C84 C85 C86 120.0(3) . . ?
C84 C85 H85 120.0 . . ?
C86 C85 H85 120.0 . . ?
C87 C86 C85 119.6(3) . . ?
C87 C86 H86 120.2 . . ?
C85 C86 H86 120.2 . . ?
C86 C87 C88 120.1(3) . . ?
C86 C87 H87 119.9 . . ?
C88 C87 H87 119.9 . . ?
C83 C88 C87 120.0(3) . . ?
C83 C88 H88A 120.0 . . ?
C87 C88 H88A 120.0 . . ?
C90 C91 C92 119.1(5) . . ?
C90 C91 H91A 120.4 . . ?
C92 C91 H91A 120.5 . . ?
C92 C90 C91 119.6(5) 2_655 . ?
C92 C90 H90A 120.2 2_655 . ?
C91 C90 H90A 120.2 . . ?
C90 C92 C91 121.0(5) 2_655 . ?
C90 C92 H92A 119.5 2_655 . ?
C91 C92 H92A 119.5 . . ?

loop_
_geom_bond_atom_site_label_1
_geom_bond_atom_site_label_2
_geom_bond_distance
_geom_bond_site_symmetry_2
_geom_bond_publ_flag
Sc1 O2 2.088(7) . ?
Sc1 C80_4 2.2050(18) . ?
Sc1 O3 2.23(2) . ?
Sc1 C73_4 2.3280(19) . ?
Sc1 C20_4 2.3386(19) . ?
Sc1 C14_4 2.4977(19) . ?
Sc1 C29_4 2.5190(18) . ?
Sc1 C79_4 2.5411(18) . ?
Sc1 C75_4 2.7308(19) . ?
Sc1 C18_4 2.7777(19) . ?
Sc1 Sc2 3.001(2) . ?
Sc1 Sc4 3.3960(19) . ?
Sc2 O3 1.82(2) . ?
Sc2 O2 2.003(7) . ?
Sc2 O1 2.050(6) . ?
Sc2 C57_4 2.321(2) . ?
Sc2 C50_4 2.3609(19) . ?
Sc2 C61_4 2.3616(19) . ?
Sc2 C68_4 2.5238(18) . ?
Sc2 C56_4 2.5679(17) . ?
Sc2 C63_4 2.783(2) . ?
Sc2 C58_4 2.807(2) . ?
Sc2 C51_4 2.869(2) . ?
Sc3 O1 1.939(6) . ?
Sc3 O2 2.037(10) . ?
Sc3 C43_4 2.1055(19) . ?
Sc3 C37_4 2.1169(18) . ?
Sc3 C42_4 2.2505(17) . ?
Sc3 C39_4 2.454(2) . ?
Sc3 C44_4 2.4908(18) . ?
Sc3 C38_4 2.583(2) . ?
Sc3 C33_4 2.5950(19) . ?
Sc3 C28_4 2.649(2) . ?
Sc3 C41_4 2.7961(17) . ?
Sc4 O3 1.74(2) . ?
Sc4 O1 1.961(5) . ?
Sc4 C2_4 2.0642(16) . ?
Sc4 C3_4 2.1104(16) . ?
Sc4 C1_4 2.279(2) . ?
Sc4 C47_4 2.3401(18) . ?
Sc4 C46_4 2.4963(18) . ?
Sc4 C48_4 2.497(2) . ?
Sc4 C4_4 2.5387(18) . ?
Sc4 C11_4 2.590(2) . ?
Sc4 C5_4 2.879(2) . ?
Sc5 O6 1.905(9) 6_565 ?
Sc5 O4 2.233(10) . ?
Sc5 O6 2.244(10) . ?
Sc5 C36_5 2.320(5) . ?
Sc5 C37_5 2.370(5) . ?
Sc5 C35_5 2.408(5) . ?
Sc5 C34_5 2.524(4) . ?
Sc5 C31_5 2.546(4) . ?
Sc5 C32_5 2.600(4) . ?
Sc5 C35_5 2.738(5) 6_565 ?
Sc5 C34_5 2.830(4) 6_565 ?
Sc6 Sc7 0.884(3) 6_565 ?
Sc6 O4 1.934(6) . ?
Sc6 O5 1.945(9) . ?
Sc6 C29_5 2.044(4) . ?
Sc6 C15_5 2.160(5) . ?
Sc6 C28_5 2.257(4) . ?
Sc6 C23_5 2.360(5) . ?
Sc6 C27_5 2.483(5) . ?
Sc6 C14_5 2.497(5) . ?
Sc6 C11_5 2.606(5) . ?
Sc6 C13_5 2.627(5) . ?
Sc7 O5 2.027(8) . ?
Sc7 O6 2.135(13) . ?
Sc7 O4 2.304(6) . ?
Sc7 C15_5 2.391(4) 6_565 ?
Sc7 C11_5 2.426(4) 6_565 ?
Sc7 C14_5 2.561(5) 6_565 ?
Sc7 C9_5 2.604(4) 6_565 ?
Sc7 C29_5 2.681(5) 6_565 ?
Sc7 Sc8 2.683(3) 6_565 ?
Sc7 C19_5 2.738(4) 6_565 ?
Sc8 Sc8 0.530(5) 6_565 ?
Sc8 O6 1.781(10) 6_565 ?
Sc8 O5 1.909(8) . ?
Sc8 O5 1.988(8) 6_565 ?
Sc8 O6 2.058(10) . ?
Sc8 C5_5 2.061(6) . ?
Sc8 C7_5 2.190(6) . ?
Sc8 C1_5 2.193(4) . ?
Sc8 C2_5 2.440(4) . ?
Sc8 C6_5 2.451(5) . ?
Sc8 C1_5 2.461(5) 6_565 ?
Sc8 C4_5 2.544(5) . ?
O4 Sc6 1.934(6) 6_565 ?
O4 Sc5 2.233(10) 6_565 ?
O4 Sc7 2.304(6) 6_565 ?
O5 O5 0.574(17) 6_565 ?
O5 Sc7 1.553(9) 6_565 ?
O5 Sc8 1.988(8) 6_565 ?
O5 Sc6 2.307(8) 6_565 ?
O6 Sc8 1.781(10) 6_565 ?
O6 Sc5 1.905(9) 6_565 ?
Sc9 Sc12 0.973(9) . ?
Sc9 O9 2.080(17) . ?
Sc9 O7 2.568(16) . ?
Sc9 Sc1B 2.895(10) . ?
Sc9 Sc1C 2.943(11) . ?
Sc9 Sc1A 3.139(15) . ?
Sc1A Sc1D 1.574(17) . ?
Sc1A O8 2.22(2) . ?
Sc1A O7 2.412(18) . ?
Sc1A Sc12 2.783(16) . ?
Sc1A Sc1C 3.397(15) . ?
Sc1A Sc1B 3.620(15) . ?
Sc1B Sc1C 0.547(10) . ?
Sc1B O9 1.878(18) . ?
Sc1B O7 1.956(16) . ?
Sc1B O8 2.680(16) . ?
Sc1B Sc12 3.087(11) . ?
Sc1B Sc1D 3.145(12) . ?
Sc1C O7 1.514(16) . ?
Sc1C O9 2.284(19) . ?
Sc1C O8 2.493(16) . ?
Sc1C Sc1D 2.797(12) . ?
Sc1C Sc12 2.958(12) . ?
Sc1D O8 1.224(16) . ?
Sc1D O7 2.019(16) . ?
Sc1D Sc12 3.504(12) . ?
Sc12 O7 2.111(16) . ?
Ni1 N1 1.9587(12) . ?
Ni1 N3 1.9591(13) . ?
Ni1 N2 1.9685(9) 6_565 ?
Ni1 N2 1.9685(9) . ?
N1 C6 1.3806(13) 6_565 ?
N1 C6 1.3807(13) . ?
N2 C1 1.3769(14) . ?
N2 C4 1.3777(14) . ?
N3 C9 1.3775(13) 6_565 ?
N3 C9 1.3775(13) . ?
C1 C8 1.3819(16) . ?
C1 C2 1.4469(16) . ?
C2 C3 1.3654(19) . ?
C2 C11 1.5003(18) . ?
C3 C4 1.4456(16) . ?
C3 C13 1.5026(17) . ?
C4 C5 1.3781(16) . ?
C5 C6 1.3775(16) . ?
C5 H5 0.9500 . ?
C6 C7 1.4459(15) . ?
C7 C7 1.361(3) 6_565 ?
C7 C15 1.4984(17) . ?
C8 C9 1.3805(16) . ?
C8 H8 0.9500 . ?
C9 C10 1.4467(15) . ?
C10 C10 1.366(3) 6_565 ?
C10 C17 1.5001(17) . ?
C11 C12 1.540(3) . ?
C11 H11A 0.9900 . ?
C11 H11B 0.9900 . ?
C12 H12A 0.9800 . ?
C12 H12B 0.9800 . ?
C12 H12C 0.9800 . ?
C13 C14 1.536(2) . ?
C13 H13A 0.9900 . ?
C13 H13B 0.9900 . ?
C14 H14A 0.9800 . ?
C14 H14B 0.9800 . ?
C14 H14C 0.9800 . ?
C15 C16 1.535(2) . ?
C15 H15A 0.9900 . ?
C15 H15B 0.9900 . ?
C16 H16A 0.9800 . ?
C16 H16B 0.9800 . ?
C16 H16C 0.9800 . ?
C17 C18 1.529(2) . ?
C17 H17A 0.9900 . ?
C17 H17B 0.9900 . ?
C18 H18A 0.9800 . ?
C18 H18B 0.9800 . ?
C18 H18C 0.9800 . ?
C1_4 C48_4 1.4121 . ?
C1_4 C2_4 1.4574 . ?
C1_4 C5_4 1.4702 . ?
C2_4 C4_4 1.4080 . ?
C2_4 C3_4 1.5044 . ?
C3_4 C11_4 1.3707 . ?
C3_4 C47_4 1.4172 . ?
C4_4 C9_4 1.4394 . ?
C4_4 C8_4 1.4575 . ?
C5_4 C7_4 1.4232 . ?
C5_4 C59_4 1.4591 . ?
C6_4 C60_4 1.4522 . ?
C6_4 C7_4 1.4652 . ?
C6_4 C17_4 1.4954 . ?
C7_4 C8_4 1.4374 . ?
C8_4 C19_4 1.5186 . ?
C9_4 C10_4 1.4445 . ?
C9_4 C13_4 1.4565 . ?
C10_4 C11_4 1.3565 . ?
C10_4 C12_4 1.4677 . ?
C11_4 C23_4 1.5043 . ?
C12_4 C21_4 1.4345 . ?
C12_4 C16_4 1.4629 . ?
C13_4 C19_4 1.4072 . ?
C13_4 C15_4 1.4310 . ?
C14_4 C20_4 1.4277 . ?
C14_4 C15_4 1.4310 . ?
C14_4 C29_4 1.4365 . ?
C15_4 C16_4 1.3714 . ?
C16_4 C31_4 1.5082 . ?
C17_4 C77_4 1.4279 . ?
C17_4 C18_4 1.5448 . ?
C18_4 C20_4 1.2949 . ?
C18_4 C19_4 1.5269 . ?
C20_4 C80_4 1.4385 . ?
C21_4 C25_4 1.4331 . ?
C21_4 C22_4 1.4821 . ?
C22_4 C23_4 1.4228 . ?
C22_4 C24_4 1.4293 . ?
C23_4 C35_4 1.4385 . ?
C24_4 C28_4 1.4546 . ?
C24_4 C33_4 1.5337 . ?
C25_4 C31_4 1.4221 . ?
C25_4 C27_4 1.4520 . ?
C26_4 C41_4 1.4292 . ?
C26_4 C27_4 1.4659 . ?
C26_4 C32_4 1.4963 . ?
C27_4 C28_4 1.4601 . ?
C28_4 C43_4 1.4626 . ?
C29_4 C30_4 1.4038 . ?
C29_4 C73_4 1.4662 . ?
C30_4 C32_4 1.4158 . ?
C30_4 C31_4 1.5055 . ?
C32_4 C76_4 1.4389 . ?
C33_4 C37_4 1.3815 . ?
C33_4 C34_4 1.4121 . ?
C34_4 C35_4 1.3996 . ?
C34_4 C36_4 1.4190 . ?
C35_4 C47_4 1.4776 . ?
C36_4 C45_4 1.4294 . ?
C36_4 C40_4 1.4335 . ?
C37_4 C43_4 1.4551 . ?
C37_4 C39_4 1.4994 . ?
C38_4 C53_4 1.3985 . ?
C38_4 C44_4 1.5091 . ?
C38_4 C39_4 1.5887 . ?
C39_4 C40_4 1.2196 . ?
C40_4 C55_4 1.4559 . ?
C41_4 C42_4 1.3939 . ?
C41_4 C69_4 1.4428 . ?
C42_4 C43_4 1.4125 . ?
C42_4 C44_4 1.4294 . ?
C44_4 C72_4 1.3604 . ?
C45_4 C46_4 1.4035 . ?
C45_4 C49_4 1.4909 . ?
C46_4 C47_4 1.4058 . ?
C46_4 C48_4 1.4613 . ?
C48_4 C52_4 1.4333 . ?
C49_4 C51_4 1.4223 . ?
C49_4 C55_4 1.4448 . ?
C50_4 C57_4 1.3132 . ?
C50_4 C56_4 1.4723 . ?
C50_4 C51_4 1.5780 . ?
C51_4 C52_4 1.3871 . ?
C52_4 C59_4 1.4402 . ?
C53_4 C65_4 1.5168 . ?
C53_4 C54_4 1.5209 . ?
C54_4 C56_4 1.3970 . ?
C54_4 C55_4 1.4594 . ?
C56_4 C68_4 1.4773 . ?
C57_4 C61_4 1.3496 . ?
C57_4 C58_4 1.4595 . ?
C58_4 C59_4 1.4317 . ?
C58_4 C60_4 1.4546 . ?
C60_4 C64_4 1.4073 . ?
C61_4 C68_4 1.4111 . ?
C61_4 C63_4 1.4986 . ?
C62_4 C78_4 1.3849 . ?
C62_4 C63_4 1.4038 . ?
C62_4 C66_4 1.5037 . ?
C63_4 C64_4 1.3958 . ?
C64_4 C77_4 1.5050 . ?
C65_4 C72_4 1.4885 . ?
C65_4 C67_4 1.5301 . ?
C66_4 C67_4 1.3719 . ?
C66_4 C70_4 1.4828 . ?
C67_4 C68_4 1.4893 . ?
C69_4 C76_4 1.3760 . ?
C69_4 C71_4 1.4391 . ?
C70_4 C71_4 1.3696 . ?
C70_4 C74_4 1.4454 . ?
C71_4 C72_4 1.4378 . ?
C73_4 C80_4 1.3672 . ?
C73_4 C75_4 1.4136 . ?
C74_4 C75_4 1.4069 . ?
C74_4 C78_4 1.5030 . ?
C75_4 C76_4 1.4542 . ?
C77_4 C79_4 1.4456 . ?
C78_4 C79_4 1.4194 . ?
C79_4 C80_4 1.4316 . ?
C1_5 C2_5 1.393(11) . ?
C1_5 C44_5 1.421(8) . ?
C1_5 C5_5 1.461(9) . ?
C1_5 Sc8 2.461(5) 6_565 ?
C2_5 C3_5 1.434(9) . ?
C2_5 C4_5 1.474(9) . ?
C3_5 C10_5 1.431(10) . ?
C3_5 C43_5 1.465(10) . ?
C4_5 C8_5 1.422(8) . ?
C4_5 C6_5 1.453(8) . ?
C5_5 C1_5 1.461(9) 6_565 ?
C5_5 C7_5 1.475(14) . ?
C5_5 Sc8 2.061(6) 6_565 ?
C6_5 C7_5 1.440(8) . ?
C6_5 C17_5 1.473(8) . ?
C6_5 Sc8 2.704(5) 6_565 ?
C7_5 C6_5 1.440(8) 6_565 ?
C7_5 Sc8 2.190(6) 6_565 ?
C8_5 C12_5 1.481(11) . ?
C8_5 C9_5 1.488(8) . ?
C8_5 Sc7 2.809(6) 6_565 ?
C9_5 C11_5 1.291(9) . ?
C9_5 C10_5 1.476(8) . ?
C9_5 Sc7 2.604(4) 6_565 ?
C10_5 C21_5 1.465(8) . ?
C11_5 C15_5 1.443(8) . ?
C11_5 C19_5 1.568(11) . ?
C11_5 Sc7 2.426(4) 6_565 ?
C12_5 C14_5 1.390(10) . ?
C12_5 C17_5 1.462(8) . ?
C12_5 Sc7 2.761(5) 6_565 ?
C13_5 C14_5 1.413(8) . ?
C13_5 C18_5 1.444(7) . ?
C13_5 C27_5 1.460(9) . ?
C14_5 C15_5 1.520(9) . ?
C14_5 Sc7 2.561(5) 6_565 ?
C15_5 C29_5 1.385(11) . ?
C15_5 Sc7 2.391(4) 6_565 ?
C16_5 C18_5 1.411(15) . ?
C16_5 C17_5 1.500(10) . ?
C16_5 C17_5 1.500(10) 6_565 ?
C18_5 C13_5 1.444(7) 6_565 ?
C19_5 C23_5 1.379(8) . ?
C19_5 C20_5 1.381(9) . ?
C19_5 Sc7 2.738(4) 6_565 ?
C20_5 C21_5 1.421(8) . ?
C20_5 C22_5 1.444(7) . ?
C21_5 C33_5 1.437(7) . ?
C22_5 C26_5 1.406(8) . ?
C22_5 C31_5 1.454(7) . ?
C23_5 C29_5 1.365(9) . ?
C23_5 C25_5 1.540(11) . ?
C23_5 Sc7 2.815(5) 6_565 ?
C24_5 C30_5 1.428(9) . ?
C24_5 C25_5 1.427(9) . ?
C24_5 C38_5 1.431(8) . ?
C25_5 C26_5 1.438(7) . ?
C26_5 C40_5 1.428(8) . ?
C27_5 C28_5 1.389(11) . ?
C27_5 C27_5 1.401(14) 6_565 ?
C28_5 C30_5 1.405(11) . ?
C28_5 C29_5 1.494(12) . ?
C29_5 Sc7 2.681(5) 6_565 ?
C30_5 C30_5 1.480(18) 6_565 ?
C31_5 C32_5 1.346(8) . ?
C31_5 C35_5 1.440(7) . ?
C32_5 C34_5 1.460(8) . ?
C32_5 C33_5 1.467(7) . ?
C33_5 C43_5 1.423(8) . ?
C34_5 C37_5 1.414(6) . ?
C34_5 C41_5 1.465(7) . ?
C34_5 Sc5 2.830(4) 6_565 ?
C35_5 C40_5 1.398(7) . ?
C35_5 C36_5 1.436(6) . ?
C35_5 Sc5 2.738(5) 6_565 ?
C36_5 C37_5 1.433(9) . ?
C36_5 C35_5 1.436(6) 6_565 ?
C36_5 Sc5 2.320(5) 6_565 ?
C37_5 C34_5 1.414(6) 6_565 ?
C37_5 Sc5 2.370(5) 6_565 ?
C38_5 C24_5 1.432(8) 6_565 ?
C38_5 C39_5 1.464(11) . ?
C39_5 C40_5 1.448(7) 6_565 ?
C39_5 C40_5 1.448(7) . ?
C41_5 C41_5 1.397(11) 6_565 ?
C41_5 C42_5 1.400(7) . ?
C42_5 C44_5 1.360(8) . ?
C42_5 C43_5 1.529(9) . ?
C44_5 C44_5 1.468(13) 6_565 ?
C44_5 Sc8 2.801(5) 6_565 ?
C83 C88 1.380(4) . ?
C83 C84 1.382(4) . ?
C83 H83 0.9500 . ?
C84 C85 1.380(4) . ?
C84 H84 0.9500 . ?
C85 C86 1.401(6) . ?
C85 H85 0.9500 . ?
C86 C87 1.380(6) . ?
C86 H86 0.9500 . ?
C87 C88 1.382(5) . ?
C87 H87 0.9500 . ?
C88 H88A 0.9500 . ?
C91 C90 1.385(7) . ?
C91 C92 1.404(7) . ?
C91 H91A 0.9500 . ?
C90 C92 1.366(8) 2_655 ?
C90 H90A 0.9500 . ?
C92 C90 1.366(8) 2_655 ?
C92 H92A 0.9500 . ?
